data_1569576
loop_
_publ_author_name
'Masada, Koichiro'
'Okabe, Kiyosumi'
'Kusumoto, Shuhei'
'Nozaki, Kyoko'

_publ_section_title
;
 A dinuclear Rh(-i)/Rh(i) complex bridged by biphilic phosphinine ligands.
;
_journal_issue 32
_journal_name_full 'Chemical science'
_journal_page_first 8524
_journal_page_last 8530
_journal_paper_doi 10.1039/d3sc02292g
_journal_volume 14
_journal_year 2023
_chemical_formula_moiety 'C102 H90 Na2 O2 P6 Rh2'
_chemical_formula_sum 'C102 H90 Na2 O2 P6 Rh2'
_chemical_formula_weight 1785.35
_space_group_crystal_system triclinic
_space_group_IT_number 2
_space_group_name_Hall '-P 1'
_space_group_name_H-M_alt 'P -1'
_atom_sites_solution_hydrogens geom
_atom_sites_solution_primary dual
_audit_creation_date 2023-04-04
_audit_creation_method
;
Olex2 1.5
(compiled 2023.03.06 svn.rbb2c1857 for OlexSys, GUI svn.r6748)
;
_audit_update_record
;
2023-05-04 deposited with the CCDC.	2023-07-12 downloaded from the CCDC.
;
_cell_angle_alpha 93.6980(10)
_cell_angle_beta 91.5350(10)
_cell_angle_gamma 98.4790(10)
_cell_formula_units_Z 2
_cell_length_a 13.1385(2)
_cell_length_b 16.5943(2)
_cell_length_c 20.8960(3)
_cell_measurement_reflns_used 83282
_cell_measurement_temperature 93(2)
_cell_measurement_theta_max 32.6880
_cell_measurement_theta_min 2.1200
_cell_volume 4493.61(11)
_computing_cell_refinement 'CrysAlisPro 1.171.41.107a (Rigaku OD, 2021)'
_computing_data_collection 'CrysAlisPro 1.171.41.107a (Rigaku OD, 2021)'
_computing_data_reduction 'CrysAlisPro 1.171.41.107a (Rigaku OD, 2021)'
_computing_molecular_graphics 'Olex2 1.5 (Dolomanov et al., 2009)'
_computing_publication_material 'Olex2 1.5 (Dolomanov et al., 2009)'
_computing_structure_refinement 'SHELXL 2017/1 (Sheldrick, 2015)'
_computing_structure_solution 'SHELXT 2018/2 (Sheldrick, 2018)'
_diffrn_ambient_temperature 93.15
_diffrn_detector_area_resol_mean 5.8140
_diffrn_measured_fraction_theta_full 0.999
_diffrn_measured_fraction_theta_max 0.931
_diffrn_measurement_device 'four-circle diffractometer'
_diffrn_measurement_device_type 'XtaLAB AFC10 (RCD3): quarter-chi single'
_diffrn_measurement_method '\w scans'
_diffrn_radiation_type MoK\a
_diffrn_radiation_wavelength 0.71073
_diffrn_reflns_av_R_equivalents 0.0514
_diffrn_reflns_av_unetI/netI 0.0344
_diffrn_reflns_Laue_measured_fraction_full 0.999
_diffrn_reflns_Laue_measured_fraction_max 0.931
_diffrn_reflns_limit_h_max 19
_diffrn_reflns_limit_h_min -19
_diffrn_reflns_limit_k_max 24
_diffrn_reflns_limit_k_min -24
_diffrn_reflns_limit_l_max 28
_diffrn_reflns_limit_l_min -31
_diffrn_reflns_number 228372
_diffrn_reflns_point_group_measured_fraction_full 0.999
_diffrn_reflns_point_group_measured_fraction_max 0.931
_diffrn_reflns_theta_full 25.242
_diffrn_reflns_theta_max 32.651
_diffrn_reflns_theta_min 2.106
_exptl_absorpt_coefficient_mu 0.539
_exptl_absorpt_correction_T_max 1.00000
_exptl_absorpt_correction_T_min 0.70999
_exptl_absorpt_correction_type multi-scan
_exptl_absorpt_process_details
;
CrysAlisPro 1.171.41.107a (Rigaku Oxford Diffraction, 2021)
Empirical absorption correction using spherical harmonics,
implemented in SCALE3 ABSPACK scaling algorithm.
;
_exptl_crystal_colour black
_exptl_crystal_colour_primary black
_exptl_crystal_density_diffrn 1.319
_exptl_crystal_description plate
_exptl_crystal_F_000 1840
_exptl_crystal_size_max 0.2
_exptl_crystal_size_mid 0.05
_exptl_crystal_size_min 0.02
_refine_diff_density_max 2.492
_refine_diff_density_min -1.653
_refine_diff_density_rms 0.147
_refine_ls_extinction_method none
_refine_ls_goodness_of_fit_ref 1.030
_refine_ls_hydrogen_treatment constr
_refine_ls_matrix_type full
_refine_ls_number_parameters 1031
_refine_ls_number_reflns 30654
_refine_ls_number_restraints 109
_refine_ls_restrained_S_all 1.033
_refine_ls_R_factor_all 0.0916
_refine_ls_R_factor_gt 0.0739
_refine_ls_shift/su_max 0.001
_refine_ls_shift/su_mean 0.000
_refine_ls_structure_factor_coef Fsqd
_refine_ls_weighting_details 'w=1/[\s^2^(Fo^2^)+(0.0785P)^2^+26.0119P] where P=(Fo^2^+2Fc^2^)/3'
_refine_ls_weighting_scheme calc
_refine_ls_wR_factor_gt 0.1955
_refine_ls_wR_factor_ref 0.2075
_reflns_Friedel_coverage 0.000
_reflns_number_gt 24033
_reflns_number_total 30654
_reflns_threshold_expression 'I > 2\s(I)'
_cod_data_source_file d3sc02292g3.cif
_cod_data_source_block okabe_rh2_retry_auto
_cod_depositor_comments 'Adding full bibliography for 1569575--1569576.cif.'
_cod_database_code 1569576
_shelx_shelxl_version_number 2017/1
_shelx_space_group_comment
;
The symmetry employed for this shelxl refinement is uniquely defined
by the following loop, which should always be used as a source of
symmetry information in preference to the above space-group names.
They are only intended as comments.
;
_olex2_refinement_description
;
1. Fixed Uiso
 At 1.2 times of:
  All C(H) groups, All C(H,H) groups
 At 1.5 times of:
  All C(H,H,H) groups
2. Restrained distances
 C99-C100
 1.54 with sigma of 0.02
3. Uiso/Uaniso restraints and constraints
C100 \\sim C99 \\sim O2 \\sim C101 \\sim C102 \\sim C96 \\sim C95 \\sim O1
\\sim C97 \\sim C98: within 1.7A with sigma of 0.04 and sigma for terminal
atoms of 0.08 within 1.7A
Uanis(C100) \\sim Ueq, Uanis(C99) \\sim Ueq, Uanis(O2) \\sim Ueq, Uanis(C101)
\\sim Ueq, Uanis(C102) \\sim Ueq, Uanis(C96) \\sim Ueq, Uanis(C95) \\sim Ueq,
Uanis(O1) \\sim Ueq, Uanis(C97) \\sim Ueq, Uanis(C98) \\sim Ueq: with sigma of
0.02 and sigma for terminal atoms of 0.02
4.a Secondary CH2 refined with riding coordinates:
 C95(H95A,H95B), C101(H10A,H10B), C97(H97A,H97B), C99(H99A,H99B)
4.b Aromatic/amide H refined with riding coordinates:
 C16(H16), C25(H25), C28(H28), C29(H29), C15(H15), C4(H4), C31(H31), C51(H51),
 C13(H13), C66(H66), C19(H19), C49(H49), C26(H26), C14(H14), C67(H67), C32(H32),
  C35(H35), C27(H27), C2(H2), C88(H88), C76(H76), C20(H20), C69(H69), C34(H34),
 C75(H75), C90(H90), C37(H37), C33(H33), C58(H58), C60(H60), C82(H82), C63(H63),
  C22(H22), C92(H92), C21(H21), C68(H68), C87(H87), C80(H80), C79(H79),
 C44(H44), C94(H94), C54(H54), C84(H84), C74(H74), C41(H41), C93(H93), C91(H91),
  C78(H78), C81(H81), C56(H56), C11(H11), C72(H72), C62(H62), C57(H57),
 C61(H61), C38(H38), C43(H43), C86(H86), C85(H85), C55(H55), C73(H73), C45(H45),
  C8(H8), C7(H7), C9(H9), C40(H40), C10(H10), C39(H39), C47(H47), C46(H46)
4.c Idealised Me refined as rotating group:
 C98(H98A,H98B,H98C), C96(H96A,H96B,H96C), C102(H10C,H10D,H10E), C100(H10F,
 H10G,H10H)
;
_smtbx_masks_void_probe_radius 1.2
_smtbx_masks_void_truncation_radius 1.2
_olex2_submission_special_instructions 'No special instructions were received'

loop_
_space_group_symop_operation_xyz
'x, y, z'
'-x, -y, -z'

loop_
_atom_site_label
_atom_site_type_symbol
_atom_site_fract_x
_atom_site_fract_y
_atom_site_fract_z
_atom_site_U_iso_or_equiv
_atom_site_adp_type
_atom_site_occupancy
_atom_site_site_symmetry_order
_atom_site_calc_flag
_atom_site_refinement_flags_posn
_atom_site_refinement_flags_adp
_atom_site_refinement_flags_occupancy
_atom_site_disorder_assembly
_atom_site_disorder_group
Rh1 Rh 0.77347(2) 0.62363(2) 0.31461(2) 0.02242(7) Uani 1 1 d . . . . .
Rh2 Rh 0.71962(2) 0.71888(2) 0.22044(2) 0.02303(7) Uani 1 1 d . . . . .
P1 P 0.71174(7) 0.74847(6) 0.32554(5) 0.02256(17) Uani 1 1 d . . . . .
P2 P 0.67156(7) 0.57310(6) 0.39109(5) 0.02051(17) Uani 1 1 d . . . . .
P6 P 0.56822(7) 0.69226(6) 0.16522(5) 0.02507(19) Uani 1 1 d . . . . .
P4 P 0.75031(7) 0.59100(6) 0.20274(5) 0.0266(2) Uani 1 1 d . . . . .
P3 P 0.82313(8) 0.83861(7) 0.21151(6) 0.0295(2) Uani 1 1 d . . . . .
P5 P 0.92728(8) 0.57577(7) 0.31197(5) 0.0271(2) Uani 1 1 d . . . . .
C17 C 0.5400(3) 0.5964(2) 0.37981(17) 0.0209(6) Uani 1 1 d . . . . .
C16 C 0.4547(3) 0.5354(2) 0.37726(19) 0.0252(7) Uani 1 1 d . . . . .
H16 H 0.465230 0.480309 0.380066 0.030 Uiso 1 1 calc R U . . .
C12 C 0.5238(3) 0.6788(2) 0.37520(18) 0.0226(6) Uani 1 1 d . . . . .
C24 C 0.6478(3) 0.4613(2) 0.39271(19) 0.0231(7) Uani 1 1 d . . . . .
C25 C 0.6379(3) 0.4159(3) 0.3333(2) 0.0289(8) Uani 1 1 d . . . . .
H25 H 0.643181 0.443585 0.294863 0.035 Uiso 1 1 calc R U . . .
C28 C 0.6264(3) 0.3345(3) 0.4452(2) 0.0317(8) Uani 1 1 d . . . . .
H28 H 0.623310 0.306607 0.483563 0.038 Uiso 1 1 calc R U . . .
C1 C 0.6083(3) 0.7490(2) 0.38044(19) 0.0234(7) Uani 1 1 d . . . . .
C29 C 0.6422(3) 0.4196(2) 0.4485(2) 0.0253(7) Uani 1 1 d . . . . .
H29 H 0.649142 0.449328 0.489128 0.030 Uiso 1 1 calc R U . . .
C15 C 0.3550(3) 0.5524(3) 0.3708(2) 0.0273(7) Uani 1 1 d . . . . .
H15 H 0.298429 0.509355 0.368913 0.033 Uiso 1 1 calc R U . . .
O1 O 0.8915(4) 0.8367(3) 0.5493(3) 0.0659(14) Uani 1 1 d . U . . .
C30 C 0.6995(3) 0.6045(2) 0.47670(18) 0.0237(7) Uani 1 1 d . . . . .
C5 C 0.7939(3) 0.8388(2) 0.3591(2) 0.0276(7) Uani 1 1 d . . . . .
C65 C 0.5380(3) 0.5216(2) 0.18909(18) 0.0242(7) Uani 1 1 d . . . . .
C52 C 0.6464(3) 0.5114(2) 0.17805(18) 0.0243(7) Uani 1 1 d . . . . .
C4 C 0.7626(3) 0.8941(2) 0.4042(2) 0.0302(8) Uani 1 1 d . . . . .
H4 H 0.809257 0.942867 0.414521 0.036 Uiso 1 1 calc R U . . .
C70 C 0.4930(3) 0.5933(2) 0.18101(19) 0.0254(7) Uani 1 1 d . . . . .
C31 C 0.6287(3) 0.6353(2) 0.51690(19) 0.0264(7) Uani 1 1 d . . . . .
H31 H 0.560926 0.637526 0.500796 0.032 Uiso 1 1 calc R U . . .
C51 C 0.6640(3) 0.4344(2) 0.15378(19) 0.0271(7) Uani 1 1 d . . . . .
H51 H 0.604380 0.394999 0.144447 0.033 Uiso 1 1 calc R U . . .
C23 C 0.9293(3) 0.8576(3) 0.2721(2) 0.0318(8) Uani 1 1 d . . . . .
C13 C 0.4221(3) 0.6942(2) 0.3687(2) 0.0265(7) Uani 1 1 d . . . . .
H13 H 0.410192 0.748838 0.365332 0.032 Uiso 1 1 calc R U . . .
C18 C 0.9017(3) 0.8589(2) 0.3372(2) 0.0293(8) Uani 1 1 d . . . . .
C64 C 1.0025(3) 0.6177(3) 0.2457(2) 0.0303(8) Uani 1 1 d . . . . .
C66 C 0.4709(3) 0.4528(3) 0.20711(19) 0.0273(7) Uani 1 1 d . . . . .
H66 H 0.499177 0.404643 0.214837 0.033 Uiso 1 1 calc R U . . .
C48 C 0.8571(3) 0.5436(3) 0.1749(2) 0.0272(7) Uani 1 1 d . . . . .
C59 C 0.9595(3) 0.5944(3) 0.1838(2) 0.0302(8) Uani 1 1 d . . . . .
C19 C 0.9806(3) 0.8842(3) 0.3845(2) 0.0342(9) Uani 1 1 d . . . . .
H19 H 0.963017 0.889563 0.428225 0.041 Uiso 1 1 calc R U . . .
C49 C 0.8498(3) 0.4634(3) 0.1522(2) 0.0302(8) Uani 1 1 d . . . . .
H49 H 0.912278 0.443488 0.142742 0.036 Uiso 1 1 calc R U . . .
C26 C 0.6204(3) 0.3309(3) 0.3300(2) 0.0338(9) Uani 1 1 d . . . . .
H26 H 0.612203 0.300884 0.289426 0.041 Uiso 1 1 calc R U . . .
C14 C 0.3381(3) 0.6325(3) 0.3670(2) 0.0284(8) Uani 1 1 d . . . . .
H14 H 0.270046 0.645017 0.363369 0.034 Uiso 1 1 calc R U . . .
C67 C 0.3669(3) 0.4517(3) 0.2141(2) 0.0311(8) Uani 1 1 d . . . . .
H67 H 0.325369 0.403526 0.225850 0.037 Uiso 1 1 calc R U . . .
O2 O 0.8317(5) 0.5982(4) -0.0004(3) 0.0820(16) Uani 1 1 d . U . . .
C32 C 0.6564(3) 0.6628(3) 0.5801(2) 0.0302(8) Uani 1 1 d . . . . .
H32 H 0.607880 0.684377 0.606664 0.036 Uiso 1 1 calc R U . . .
C3 C 0.6695(3) 0.8859(3) 0.4362(2) 0.0326(9) Uani 1 1 d . . . . .
C35 C 0.7987(3) 0.6019(2) 0.5022(2) 0.0264(7) Uani 1 1 d . . . . .
H35 H 0.848212 0.581809 0.475629 0.032 Uiso 1 1 calc R U . . .
C27 C 0.6151(3) 0.2903(3) 0.3859(2) 0.0344(9) Uani 1 1 d . . . . .
H27 H 0.603713 0.232257 0.383849 0.041 Uiso 1 1 calc R U . . .
C89 C 0.4709(3) 0.7621(3) 0.1712(2) 0.0285(8) Uani 1 1 d . . . . .
C2 C 0.5988(3) 0.8121(2) 0.4249(2) 0.0283(7) Uani 1 1 d . . . . .
H2 H 0.539692 0.805931 0.450384 0.034 Uiso 1 1 calc R U . . .
C71 C 1.0098(3) 0.6123(3) 0.3831(2) 0.0337(9) Uani 1 1 d . . . . .
C77 C 0.9559(3) 0.4704(3) 0.3016(2) 0.0276(7) Uani 1 1 d . . . . .
C88 C 0.5322(4) 0.6179(3) 0.0372(2) 0.0358(9) Uani 1 1 d . . . . .
H88 H 0.494517 0.571992 0.055173 0.043 Uiso 1 1 calc R U . . .
C50 C 0.7578(3) 0.4082(3) 0.1416(2) 0.0306(8) Uani 1 1 d . . . . .
C76 C 1.0501(3) 0.5618(3) 0.4247(2) 0.0331(8) Uani 1 1 d . . . . .
H76 H 1.039360 0.504318 0.415115 0.040 Uiso 1 1 calc R U . . .
C83 C 0.5764(3) 0.6851(3) 0.0777(2) 0.0307(8) Uani 1 1 d . . . . .
C20 C 1.0836(3) 0.9016(3) 0.3689(3) 0.0415(11) Uani 1 1 d . . . . .
H20 H 1.135424 0.916919 0.401759 0.050 Uiso 1 1 calc R U . . .
C53 C 0.7613(4) 0.3229(3) 0.1167(2) 0.0348(9) Uani 1 1 d . . . . .
C69 C 0.3861(3) 0.5903(3) 0.1882(2) 0.0324(8) Uani 1 1 d . . . . .
H69 H 0.356157 0.638111 0.182066 0.039 Uiso 1 1 calc R U . . .
C36 C 0.8872(4) 0.8612(3) 0.1359(2) 0.0399(11) Uani 1 1 d . . . . .
C34 C 0.8258(3) 0.6281(3) 0.5655(2) 0.0295(8) Uani 1 1 d . . . . .
H34 H 0.893076 0.625033 0.582120 0.035 Uiso 1 1 calc R U . . .
C75 C 1.1055(4) 0.5946(3) 0.4799(2) 0.0377(10) Uani 1 1 d . . . . .
H75 H 1.131905 0.559252 0.507984 0.045 Uiso 1 1 calc R U . . .
C90 C 0.4590(4) 0.8022(3) 0.2309(2) 0.0349(9) Uani 1 1 d . . . . .
H90 H 0.498835 0.791221 0.267066 0.042 Uiso 1 1 calc R U . . .
C37 C 0.9635(4) 0.8157(3) 0.1150(3) 0.0466(12) Uani 1 1 d . . . . .
H37 H 0.985777 0.776846 0.141591 0.056 Uiso 1 1 calc R U . . .
C33 C 0.7549(3) 0.6588(2) 0.6046(2) 0.0290(8) Uani 1 1 d . . . . .
H33 H 0.773497 0.677110 0.647952 0.035 Uiso 1 1 calc R U . . .
C58 C 0.6834(4) 0.2786(3) 0.0765(3) 0.0428(11) Uani 1 1 d . . . . .
H58 H 0.626260 0.303814 0.064026 0.051 Uiso 1 1 calc R U . . .
C60 C 1.0174(4) 0.6185(4) 0.1309(3) 0.0436(11) Uani 1 1 d . . . . .
H60 H 0.990734 0.602248 0.088560 0.052 Uiso 1 1 calc R U . . .
C82 C 0.8875(3) 0.4066(3) 0.3236(2) 0.0359(9) Uani 1 1 d . . . . .
H82 H 0.827425 0.418103 0.344470 0.043 Uiso 1 1 calc R U . . .
C42 C 0.7724(4) 0.9368(3) 0.2289(2) 0.0368(9) Uani 1 1 d . . . . .
C63 C 1.0989(3) 0.6668(3) 0.2531(3) 0.0400(11) Uani 1 1 d . . . . .
H63 H 1.126985 0.683856 0.295001 0.048 Uiso 1 1 calc R U . . .
C22 C 1.0333(4) 0.8758(3) 0.2583(3) 0.0415(11) Uani 1 1 d . . . . .
H22 H 1.052473 0.873974 0.214775 0.050 Uiso 1 1 calc R U . . .
C92 C 0.3329(4) 0.8751(3) 0.1858(3) 0.0427(11) Uani 1 1 d . . . . .
H92 H 0.287237 0.914252 0.190782 0.051 Uiso 1 1 calc R U . . .
C21 C 1.1095(4) 0.8965(3) 0.3063(3) 0.0467(12) Uani 1 1 d . . . . .
H21 H 1.179713 0.907182 0.295492 0.056 Uiso 1 1 calc R U . . .
C68 C 0.3229(3) 0.5203(3) 0.2040(2) 0.0356(9) Uani 1 1 d . . . . .
H68 H 0.250943 0.519804 0.207812 0.043 Uiso 1 1 calc R U . . .
C87 C 0.5426(5) 0.6173(4) -0.0289(2) 0.0463(12) Uani 1 1 d . . . . .
H87 H 0.512764 0.570722 -0.055407 0.056 Uiso 1 1 calc R U . . .
C80 C 0.9928(4) 0.3083(3) 0.2854(2) 0.0377(10) Uani 1 1 d . . . . .
H80 H 1.004388 0.253237 0.278602 0.045 Uiso 1 1 calc R U . . .
C79 C 1.0630(4) 0.3716(3) 0.2653(2) 0.0367(9) Uani 1 1 d . . . . .
H79 H 1.124242 0.359995 0.245770 0.044 Uiso 1 1 calc R U . . .
C6 C 0.6484(4) 0.9511(3) 0.4822(3) 0.0407(11) Uani 1 1 d . . . . .
C44 C 0.8011(5) 1.0841(3) 0.2490(4) 0.0594(16) Uani 1 1 d . . . . .
H44 H 0.847443 1.133946 0.252028 0.071 Uiso 1 1 calc R U . . .
C94 C 0.4094(4) 0.7798(3) 0.1196(2) 0.0367(9) Uani 1 1 d . . . . .
H94 H 0.414035 0.752422 0.078713 0.044 Uiso 1 1 calc R U . . .
C54 C 0.8455(4) 0.2839(3) 0.1319(2) 0.0410(10) Uani 1 1 d . . . . .
H54 H 0.901008 0.312554 0.158233 0.049 Uiso 1 1 calc R U . . .
C84 C 0.6302(5) 0.7516(4) 0.0487(2) 0.0526(15) Uani 1 1 d . . . . .
H84 H 0.660964 0.798311 0.074746 0.063 Uiso 1 1 calc R U . . .
C74 C 1.1231(4) 0.6767(3) 0.4947(3) 0.0450(12) Uani 1 1 d . . . . .
H74 H 1.161080 0.698597 0.532823 0.054 Uiso 1 1 calc R U . . .
C41 C 0.8539(5) 0.9164(4) 0.0949(3) 0.0496(13) Uani 1 1 d . . . . .
H41 H 0.802754 0.948026 0.108329 0.059 Uiso 1 1 calc R U . . .
C93 C 0.3418(4) 0.8365(3) 0.1270(3) 0.0440(11) Uani 1 1 d . . . . .
H93 H 0.301819 0.848324 0.091125 0.053 Uiso 1 1 calc R U . . .
C91 C 0.3901(4) 0.8577(3) 0.2382(3) 0.0413(10) Uani 1 1 d . . . . .
H91 H 0.382169 0.883631 0.279213 0.050 Uiso 1 1 calc R U . . .
C78 C 1.0446(3) 0.4514(3) 0.2734(2) 0.0365(9) Uani 1 1 d . . . . .
H78 H 1.093557 0.494001 0.259342 0.044 Uiso 1 1 calc R U . . .
C81 C 0.9064(4) 0.3262(3) 0.3152(3) 0.0424(11) Uani 1 1 d . . . . .
H81 H 0.858918 0.283438 0.330377 0.051 Uiso 1 1 calc R U . . .
C56 C 0.7705(5) 0.1612(4) 0.0695(3) 0.0517(13) Uani 1 1 d . . . . .
H56 H 0.774184 0.106965 0.053293 0.062 Uiso 1 1 calc R U . . .
C11 C 0.6879(4) 1.0333(3) 0.4745(3) 0.0489(14) Uani 1 1 d . . . . .
H11 H 0.725206 1.046961 0.437437 0.059 Uiso 1 1 calc R U . . .
C72 C 1.0268(5) 0.6957(3) 0.3988(3) 0.0548(16) Uani 1 1 d . . . . .
H72 H 0.998412 0.731168 0.371757 0.066 Uiso 1 1 calc R U . . .
C62 C 1.1534(3) 0.6905(3) 0.2005(3) 0.0486(14) Uani 1 1 d . . . . .
H62 H 1.218624 0.723886 0.206234 0.058 Uiso 1 1 calc R U . . .
C57 C 0.6873(5) 0.1981(3) 0.0541(3) 0.0495(13) Uani 1 1 d . . . . .
H57 H 0.631976 0.168702 0.028038 0.059 Uiso 1 1 calc R U . . .
C61 C 1.1143(4) 0.6663(4) 0.1404(3) 0.0546(15) Uani 1 1 d . . . . .
H61 H 1.153144 0.681992 0.104416 0.066 Uiso 1 1 calc R U . . .
C38 C 1.0066(5) 0.8273(4) 0.0557(3) 0.0596(17) Uani 1 1 d . . . . .
H38 H 1.059480 0.797419 0.042206 0.072 Uiso 1 1 calc R U . . .
C43 C 0.8377(5) 1.0085(4) 0.2372(3) 0.0563(15) Uani 1 1 d . . . . .
H43 H 0.909693 1.008031 0.235024 0.068 Uiso 1 1 calc R U . . .
C86 C 0.5956(4) 0.6835(5) -0.0562(2) 0.0528(15) Uani 1 1 d . . . . .
H86 H 0.602139 0.682801 -0.101430 0.063 Uiso 1 1 calc R U . . .
C85 C 0.6393(5) 0.7508(5) -0.0174(3) 0.0612(18) Uani 1 1 d . . . . .
H85 H 0.675761 0.796736 -0.035960 0.073 Uiso 1 1 calc R U . . .
C55 C 0.8489(5) 0.2039(4) 0.1089(3) 0.0533(15) Uani 1 1 d . . . . .
H55 H 0.906065 0.178155 0.120449 0.064 Uiso 1 1 calc R U . . .
C73 C 1.0843(6) 0.7280(4) 0.4532(3) 0.0607(18) Uani 1 1 d . . . . .
H73 H 1.097535 0.785495 0.462299 0.073 Uiso 1 1 calc R U . . .
C45 C 0.7010(7) 1.0839(4) 0.2556(6) 0.091(3) Uani 1 1 d . . . . .
H45 H 0.675023 1.133592 0.265400 0.109 Uiso 1 1 calc R U . . .
C8 C 0.5776(6) 0.9980(5) 0.5814(3) 0.068(2) Uani 1 1 d . . . . .
H8 H 0.539020 0.985924 0.618287 0.082 Uiso 1 1 calc R U . . .
C7 C 0.5916(5) 0.9348(4) 0.5362(3) 0.0503(13) Uani 1 1 d . . . . .
H7 H 0.561878 0.880260 0.542507 0.060 Uiso 1 1 calc R U . . .
C9 C 0.6194(6) 1.0773(5) 0.5728(4) 0.076(3) Uani 1 1 d . . . . .
H9 H 0.610417 1.119750 0.603864 0.091 Uiso 1 1 calc R U . . .
C40 C 0.8947(7) 0.9252(4) 0.0349(3) 0.067(2) Uani 1 1 d . . . . .
H40 H 0.869118 0.960734 0.006632 0.080 Uiso 1 1 calc R U . . .
C10 C 0.6732(5) 1.0947(4) 0.5200(4) 0.064(2) Uani 1 1 d . . . . .
H10 H 0.701418 1.149662 0.513995 0.077 Uiso 1 1 calc R U . . .
C39 C 0.9725(7) 0.8825(5) 0.0163(3) 0.075(2) Uani 1 1 d . . . . .
H39 H 1.002980 0.890906 -0.023965 0.091 Uiso 1 1 calc R U . . .
C47 C 0.6725(5) 0.9375(4) 0.2359(7) 0.133(6) Uani 1 1 d . . . . .
H47 H 0.626000 0.887762 0.232668 0.159 Uiso 1 1 calc R U . . .
C98 C 1.0659(7) 0.8801(6) 0.5858(6) 0.099(3) Uani 1 1 d . U . . .
H98A H 1.125920 0.857816 0.601917 0.148 Uiso 1 1 calc R U . . .
H98B H 1.054203 0.926877 0.614261 0.148 Uiso 1 1 calc R U . . .
H98C H 1.078258 0.897742 0.542469 0.148 Uiso 1 1 calc R U . . .
C95 C 0.8469(8) 0.8990(7) 0.5778(6) 0.100(3) Uani 1 1 d . U . . .
H95A H 0.790910 0.910507 0.548693 0.120 Uiso 1 1 calc R U . . .
H95B H 0.899102 0.948722 0.582672 0.120 Uiso 1 1 calc R U . . .
C101 C 0.7545(8) 0.5165(7) 0.0001(4) 0.094(3) Uani 1 1 d . U . . .
H10A H 0.727238 0.511023 0.043541 0.113 Uiso 1 1 calc R U . . .
H10B H 0.695786 0.518300 -0.030196 0.113 Uiso 1 1 calc R U . . .
C97 C 0.9758(6) 0.8176(5) 0.5840(5) 0.077(2) Uani 1 1 d . U . . .
H97A H 0.994376 0.765868 0.564752 0.093 Uiso 1 1 calc R U . . .
H97B H 0.955482 0.808358 0.628504 0.093 Uiso 1 1 calc R U . . .
C96 C 0.8066(15) 0.8844(7) 0.6374(6) 0.157(6) Uani 1 1 d . U . . .
H96A H 0.856922 0.862514 0.664165 0.236 Uiso 1 1 calc R U . . .
H96B H 0.743294 0.844777 0.631892 0.236 Uiso 1 1 calc R U . . .
H96C H 0.790973 0.935595 0.658139 0.236 Uiso 1 1 calc R U . . .
C102 C 0.8007(11) 0.4500(7) -0.0169(5) 0.118(4) Uani 1 1 d . U . . .
H10C H 0.751335 0.400042 -0.014170 0.177 Uiso 1 1 calc R U . . .
H10D H 0.860110 0.448857 0.012200 0.177 Uiso 1 1 calc R U . . .
H10E H 0.823765 0.453388 -0.061023 0.177 Uiso 1 1 calc R U . . .
C99 C 0.8646(17) 0.6077(11) -0.0561(8) 0.191(7) Uani 1 1 d D U . . .
H99A H 0.814029 0.573859 -0.086469 0.229 Uiso 1 1 calc R U . . .
H99B H 0.929211 0.583805 -0.058538 0.229 Uiso 1 1 calc R U . . .
C100 C 0.8849(11) 0.6865(9) -0.0803(8) 0.158(6) Uani 1 1 d D U . . .
H10F H 0.832504 0.719167 -0.065819 0.237 Uiso 1 1 calc R U . . .
H10G H 0.883197 0.680953 -0.127292 0.237 Uiso 1 1 calc R U . . .
H10H H 0.953086 0.713530 -0.064376 0.237 Uiso 1 1 calc R U . . .
Na2 Na 0.80303(19) 0.68179(17) 0.08693(11) 0.0566(6) Uani 1 1 d . . . . .
Na1 Na 0.7931(3) 0.76181(17) 0.46956(17) 0.0922(13) Uani 1 1 d . . . . .
C46 C 0.6358(7) 1.0118(5) 0.2481(10) 0.181(9) Uani 1 1 d . . . . .
H46 H 0.563868 1.011891 0.251319 0.217 Uiso 1 1 calc R U . . .

loop_
_atom_site_aniso_label
_atom_site_aniso_U_11
_atom_site_aniso_U_22
_atom_site_aniso_U_33
_atom_site_aniso_U_23
_atom_site_aniso_U_13
_atom_site_aniso_U_12
Rh1 0.01745(12) 0.02183(13) 0.02828(14) 0.00285(10) 0.00531(10) 0.00262(9)
Rh2 0.01938(12) 0.02241(13) 0.02574(14) 0.00170(10) 0.00151(10) -0.00221(9)
P1 0.0186(4) 0.0204(4) 0.0277(5) 0.0005(3) 0.0011(3) 0.0003(3)
P2 0.0151(4) 0.0223(4) 0.0241(4) 0.0015(3) 0.0018(3) 0.0025(3)
P6 0.0203(4) 0.0285(5) 0.0247(4) 0.0015(4) 0.0015(3) -0.0023(3)
P4 0.0163(4) 0.0275(5) 0.0342(5) -0.0048(4) 0.0043(3) -0.0007(3)
P3 0.0250(5) 0.0269(5) 0.0344(5) 0.0048(4) 0.0034(4) -0.0052(4)
P5 0.0205(4) 0.0295(5) 0.0326(5) 0.0022(4) 0.0019(4) 0.0080(4)
C17 0.0163(14) 0.0239(16) 0.0226(16) 0.0007(12) 0.0007(12) 0.0033(12)
C16 0.0181(15) 0.0275(17) 0.0300(18) 0.0029(14) 0.0023(13) 0.0032(13)
C12 0.0179(14) 0.0252(16) 0.0249(17) 0.0003(13) 0.0013(12) 0.0038(12)
C24 0.0179(14) 0.0221(15) 0.0291(18) -0.0011(13) 0.0019(13) 0.0030(12)
C25 0.0266(18) 0.0306(19) 0.0284(19) -0.0009(15) -0.0030(14) 0.0025(15)
C28 0.0287(19) 0.0263(18) 0.042(2) 0.0078(16) 0.0055(16) 0.0071(15)
C1 0.0176(14) 0.0223(16) 0.0300(18) -0.0004(13) -0.0007(13) 0.0028(12)
C29 0.0215(16) 0.0240(16) 0.0310(19) 0.0010(14) 0.0045(13) 0.0050(13)
C15 0.0169(15) 0.0335(19) 0.0308(19) 0.0036(15) 0.0018(13) 0.0012(13)
O1 0.063(3) 0.036(2) 0.091(3) 0.011(2) -0.042(2) -0.0117(18)
C30 0.0203(15) 0.0244(16) 0.0262(17) 0.0032(13) 0.0024(13) 0.0016(12)
C5 0.0203(16) 0.0222(16) 0.037(2) -0.0002(14) -0.0003(14) -0.0055(13)
C65 0.0168(14) 0.0297(18) 0.0243(17) -0.0009(13) 0.0017(12) -0.0016(13)
C52 0.0186(15) 0.0265(17) 0.0260(17) -0.0016(13) 0.0007(12) -0.0009(12)
C4 0.0271(18) 0.0223(17) 0.040(2) -0.0033(15) -0.0073(16) 0.0017(14)
C70 0.0189(15) 0.0273(17) 0.0279(18) -0.0003(14) 0.0009(13) -0.0021(13)
C31 0.0211(16) 0.0284(18) 0.0291(18) -0.0005(14) 0.0009(13) 0.0023(13)
C51 0.0248(17) 0.0286(18) 0.0263(18) -0.0033(14) -0.0005(14) 0.0010(14)
C23 0.0265(18) 0.0245(18) 0.043(2) 0.0019(16) -0.0005(16) -0.0007(14)
C13 0.0198(15) 0.0294(18) 0.0314(19) 0.0026(14) 0.0015(13) 0.0074(13)
C18 0.0234(17) 0.0227(17) 0.040(2) 0.0011(15) -0.0026(15) -0.0005(13)
C64 0.0176(15) 0.0281(18) 0.045(2) 0.0051(16) 0.0044(15) 0.0017(13)
C66 0.0212(16) 0.0309(18) 0.0267(18) -0.0014(14) -0.0003(13) -0.0050(14)
C48 0.0178(15) 0.0332(19) 0.0300(19) 0.0002(15) 0.0045(13) 0.0016(13)
C59 0.0180(16) 0.036(2) 0.037(2) 0.0014(16) 0.0077(14) 0.0035(14)
C19 0.0271(19) 0.0261(18) 0.048(3) 0.0014(17) -0.0055(17) 0.0009(15)
C49 0.0247(17) 0.038(2) 0.0277(19) -0.0030(16) 0.0037(14) 0.0074(15)
C26 0.0294(19) 0.0290(19) 0.040(2) -0.0084(17) -0.0010(17) -0.0004(15)
C14 0.0176(15) 0.037(2) 0.0319(19) 0.0046(16) 0.0008(13) 0.0071(14)
C67 0.0222(17) 0.033(2) 0.034(2) 0.0010(16) 0.0046(15) -0.0078(15)
O2 0.115(5) 0.080(4) 0.056(3) 0.003(3) 0.021(3) 0.031(3)
C32 0.0286(18) 0.0316(19) 0.0289(19) -0.0038(15) 0.0020(15) 0.0018(15)
C3 0.0301(19) 0.0258(18) 0.041(2) -0.0088(16) -0.0042(17) 0.0061(15)
C35 0.0211(16) 0.0288(18) 0.0297(19) 0.0020(14) 0.0000(13) 0.0048(13)
C27 0.0242(18) 0.0256(18) 0.052(3) -0.0016(17) -0.0011(17) 0.0023(14)
C89 0.0239(17) 0.0306(19) 0.0298(19) 0.0028(15) -0.0001(14) -0.0003(14)
C2 0.0250(17) 0.0284(18) 0.0317(19) -0.0033(15) 0.0007(14) 0.0070(14)
C71 0.0283(19) 0.034(2) 0.041(2) -0.0010(17) -0.0026(17) 0.0129(16)
C77 0.0193(15) 0.0336(19) 0.0317(19) 0.0023(15) 0.0018(14) 0.0095(14)
C88 0.038(2) 0.038(2) 0.030(2) -0.0025(17) -0.0054(17) 0.0053(18)
C50 0.0268(18) 0.033(2) 0.031(2) -0.0077(16) -0.0020(15) 0.0060(15)
C76 0.0293(19) 0.032(2) 0.040(2) 0.0026(17) 0.0008(16) 0.0102(16)
C83 0.0212(16) 0.041(2) 0.0273(19) 0.0012(16) -0.0008(14) -0.0044(15)
C20 0.0235(19) 0.035(2) 0.063(3) 0.001(2) -0.0078(19) -0.0018(16)
C53 0.040(2) 0.033(2) 0.031(2) -0.0061(16) -0.0006(17) 0.0099(17)
C69 0.0184(16) 0.036(2) 0.042(2) 0.0027(17) 0.0074(15) 0.0006(15)
C36 0.039(2) 0.037(2) 0.038(2) 0.0000(18) 0.0117(19) -0.0155(19)
C34 0.0264(18) 0.0284(18) 0.033(2) 0.0011(15) -0.0054(15) 0.0017(14)
C75 0.033(2) 0.041(2) 0.043(2) 0.0045(19) -0.0047(18) 0.0159(18)
C90 0.034(2) 0.041(2) 0.030(2) 0.0035(17) 0.0020(16) 0.0082(18)
C37 0.045(3) 0.040(3) 0.050(3) -0.001(2) 0.017(2) -0.009(2)
C33 0.0317(19) 0.0236(17) 0.0297(19) -0.0027(14) -0.0052(15) 0.0002(14)
C58 0.045(3) 0.039(2) 0.044(3) -0.010(2) -0.011(2) 0.011(2)
C60 0.030(2) 0.058(3) 0.044(3) 0.006(2) 0.0147(19) 0.006(2)
C82 0.0272(19) 0.037(2) 0.044(2) -0.0005(18) 0.0051(17) 0.0071(16)
C42 0.036(2) 0.031(2) 0.043(2) 0.0107(18) 0.0044(18) -0.0023(17)
C63 0.0192(17) 0.033(2) 0.068(3) 0.011(2) -0.0014(18) 0.0014(15)
C22 0.027(2) 0.045(3) 0.052(3) 0.008(2) 0.0057(19) 0.0003(18)
C92 0.037(2) 0.042(3) 0.053(3) 0.010(2) 0.007(2) 0.012(2)
C21 0.0221(19) 0.046(3) 0.070(4) 0.006(2) 0.002(2) -0.0031(18)
C68 0.0208(17) 0.043(2) 0.041(2) 0.0026(18) 0.0082(16) -0.0039(16)
C87 0.053(3) 0.054(3) 0.032(2) -0.006(2) -0.009(2) 0.014(2)
C80 0.039(2) 0.032(2) 0.042(2) -0.0061(18) -0.0059(19) 0.0116(18)
C79 0.032(2) 0.041(2) 0.040(2) -0.0008(18) 0.0033(17) 0.0179(18)
C6 0.036(2) 0.037(2) 0.049(3) -0.016(2) -0.010(2) 0.0148(19)
C44 0.063(4) 0.030(2) 0.080(5) -0.007(3) -0.004(3) -0.005(2)
C94 0.041(2) 0.039(2) 0.032(2) 0.0068(17) -0.0002(18) 0.0093(19)
C54 0.043(3) 0.039(2) 0.042(3) -0.0070(19) -0.007(2) 0.014(2)
C84 0.054(3) 0.068(4) 0.026(2) 0.003(2) 0.001(2) -0.024(3)
C74 0.044(3) 0.043(3) 0.049(3) -0.006(2) -0.015(2) 0.018(2)
C41 0.063(4) 0.043(3) 0.040(3) 0.009(2) 0.006(2) -0.005(2)
C93 0.041(3) 0.050(3) 0.045(3) 0.018(2) 0.000(2) 0.012(2)
C91 0.039(2) 0.047(3) 0.040(2) -0.002(2) 0.0047(19) 0.012(2)
C78 0.0280(19) 0.037(2) 0.048(3) 0.0066(19) 0.0116(18) 0.0131(17)
C81 0.034(2) 0.032(2) 0.060(3) 0.003(2) 0.003(2) -0.0002(18)
C56 0.065(4) 0.038(3) 0.053(3) -0.006(2) -0.006(3) 0.017(3)
C11 0.036(2) 0.034(2) 0.075(4) -0.017(2) -0.017(2) 0.0112(19)
C72 0.072(4) 0.037(3) 0.057(3) -0.006(2) -0.030(3) 0.023(3)
C62 0.0174(18) 0.044(3) 0.085(4) 0.020(3) 0.007(2) 0.0003(17)
C57 0.065(4) 0.038(3) 0.043(3) -0.011(2) -0.010(2) 0.008(2)
C61 0.032(2) 0.061(3) 0.075(4) 0.022(3) 0.029(3) 0.005(2)
C38 0.066(4) 0.049(3) 0.058(4) -0.007(3) 0.029(3) -0.012(3)
C43 0.053(3) 0.038(3) 0.078(4) -0.007(3) -0.007(3) 0.010(2)
C86 0.041(3) 0.092(5) 0.025(2) -0.001(2) -0.0004(19) 0.011(3)
C85 0.056(3) 0.087(5) 0.033(3) 0.013(3) 0.007(2) -0.021(3)
C55 0.062(4) 0.044(3) 0.057(3) -0.011(2) -0.013(3) 0.028(3)
C73 0.081(4) 0.033(3) 0.067(4) -0.012(2) -0.034(3) 0.018(3)
C45 0.076(5) 0.032(3) 0.166(10) -0.001(4) 0.023(6) 0.010(3)
C8 0.070(4) 0.082(5) 0.057(4) -0.030(3) -0.010(3) 0.044(4)
C7 0.053(3) 0.055(3) 0.044(3) -0.018(2) -0.006(2) 0.022(3)
C9 0.074(5) 0.076(5) 0.079(5) -0.050(4) -0.035(4) 0.049(4)
C40 0.104(6) 0.049(3) 0.043(3) 0.010(3) 0.016(3) -0.009(4)
C10 0.057(4) 0.043(3) 0.091(5) -0.032(3) -0.032(4) 0.024(3)
C39 0.105(6) 0.068(4) 0.045(3) 0.006(3) 0.033(4) -0.020(4)
C47 0.032(3) 0.026(3) 0.338(18) 0.007(5) 0.030(6) -0.001(2)
C98 0.068(5) 0.070(5) 0.144(8) 0.004(5) -0.037(5) -0.025(4)
C95 0.087(6) 0.103(7) 0.115(7) 0.012(6) -0.028(5) 0.036(5)
C101 0.098(6) 0.137(8) 0.058(4) 0.008(5) 0.003(4) 0.049(6)
C97 0.060(4) 0.069(5) 0.102(6) 0.002(4) -0.023(4) 0.010(3)
C96 0.281(15) 0.071(6) 0.106(8) -0.020(6) 0.017(10) -0.010(9)
C102 0.166(11) 0.102(8) 0.090(7) -0.007(6) 0.029(7) 0.033(7)
C99 0.268(14) 0.179(12) 0.153(11) 0.007(9) 0.104(11) 0.107(11)
C100 0.135(10) 0.145(11) 0.188(12) 0.006(9) 0.105(9) -0.014(8)
Na2 0.0513(13) 0.0679(16) 0.0455(12) 0.0011(11) 0.0198(10) -0.0100(11)
Na1 0.120(3) 0.0439(14) 0.098(2) 0.0286(14) -0.069(2) -0.0352(16)
C46 0.048(5) 0.040(4) 0.45(3) -0.005(8) 0.048(9) 0.008(3)

loop_
_atom_type_symbol
_atom_type_description
_atom_type_scat_dispersion_real
_atom_type_scat_dispersion_imag
_atom_type_scat_source
C C 0.0033 0.0016 'International Tables Vol C Tables 4.2.6.8 and 6.1.1.4'
H H 0.0000 0.0000 'International Tables Vol C Tables 4.2.6.8 and 6.1.1.4'
Na Na 0.0362 0.0249 'International Tables Vol C Tables 4.2.6.8 and 6.1.1.4'
O O 0.0106 0.0060 'International Tables Vol C Tables 4.2.6.8 and 6.1.1.4'
P P 0.1023 0.0942 'International Tables Vol C Tables 4.2.6.8 and 6.1.1.4'
Rh Rh -1.1178 0.9187 'International Tables Vol C Tables 4.2.6.8 and 6.1.1.4'

loop_
_geom_angle_atom_site_label_1
_geom_angle_atom_site_label_2
_geom_angle_atom_site_label_3
_geom_angle
_geom_angle_site_symmetry_1
_geom_angle_site_symmetry_3
_geom_angle_publ_flag
P1 Rh1 Rh2 51.28(3) . . ?
P1 Rh1 P4 101.59(4) . . ?
P2 Rh1 Rh2 126.00(3) . . ?
P2 Rh1 P1 91.49(3) . . ?
P2 Rh1 P4 126.65(4) . . ?
P2 Rh1 P5 113.64(4) . . ?
P4 Rh1 Rh2 51.03(3) . . ?
P5 Rh1 Rh2 119.94(3) . . ?
P5 Rh1 P1 138.85(4) . . ?
P5 Rh1 P4 89.21(4) . . ?
Rh1 Rh2 Na2 115.44(6) . . ?
P1 Rh2 Rh1 54.81(3) . . ?
P1 Rh2 P6 116.04(4) . . ?
P1 Rh2 P3 89.99(4) . . ?
P1 Rh2 Na2 161.90(6) . . ?
P6 Rh2 Rh1 122.77(3) . . ?
P6 Rh2 P3 119.85(4) . . ?
P6 Rh2 Na2 82.01(6) . . ?
P4 Rh2 Rh1 55.70(3) . . ?
P4 Rh2 P1 109.67(4) . . ?
P4 Rh2 P6 92.41(4) . . ?
P4 Rh2 P3 130.32(4) . . ?
P4 Rh2 Na2 65.90(6) . . ?
P3 Rh2 Rh1 116.62(3) . . ?
P3 Rh2 Na2 81.34(6) . . ?
Rh1 P1 Na1 87.14(7) . . ?
Rh2 P1 Rh1 73.91(3) . . ?
Rh2 P1 Na1 154.87(9) . . ?
C1 P1 Rh1 113.51(13) . . ?
C1 P1 Rh2 134.39(13) . . ?
C1 P1 C5 98.28(18) . . ?
C1 P1 Na1 68.24(15) . . ?
C5 P1 Rh1 120.46(14) . . ?
C5 P1 Rh2 116.86(14) . . ?
C5 P1 Na1 59.08(15) . . ?
C17 P2 Rh1 111.22(12) . . ?
C17 P2 C30 101.84(17) . . ?
C24 P2 Rh1 116.43(12) . . ?
C24 P2 C17 101.43(16) . . ?
C24 P2 C30 101.38(17) . . ?
C30 P2 Rh1 121.77(12) . . ?
C70 P6 Rh2 113.35(13) . . ?
C70 P6 C89 102.48(18) . . ?
C89 P6 Rh2 122.05(14) . . ?
C83 P6 Rh2 115.42(13) . . ?
C83 P6 C70 102.78(19) . . ?
C83 P6 C89 98.0(2) . . ?
Rh1 P4 Na2 134.30(6) . . ?
Rh2 P4 Rh1 73.27(3) . . ?
Rh2 P4 Na2 71.00(6) . . ?
C52 P4 Rh1 116.01(13) . . ?
C52 P4 Rh2 119.78(13) . . ?
C52 P4 C48 99.63(18) . . ?
C52 P4 Na2 106.14(14) . . ?
C48 P4 Rh1 108.90(14) . . ?
C48 P4 Rh2 135.50(14) . . ?
C48 P4 Na2 79.26(15) . . ?
C23 P3 Rh2 112.97(14) . . ?
C23 P3 C36 103.6(2) . . ?
C23 P3 C42 96.5(2) . . ?
C36 P3 Rh2 120.82(15) . . ?
C36 P3 C42 99.5(2) . . ?
C42 P3 Rh2 119.67(15) . . ?
C64 P5 Rh1 110.08(13) . . ?
C64 P5 C77 97.76(19) . . ?
C71 P5 Rh1 112.15(14) . . ?
C71 P5 C64 103.3(2) . . ?
C71 P5 C77 99.58(19) . . ?
C77 P5 Rh1 130.37(13) . . ?
C16 C17 P2 121.6(3) . . ?
C16 C17 C12 118.7(3) . . ?
C12 C17 P2 119.7(3) . . ?
C17 C16 H16 118.9 . . ?
C15 C16 C17 122.2(4) . . ?
C15 C16 H16 118.9 . . ?
C17 C12 C1 123.3(3) . . ?
C13 C12 C17 117.9(3) . . ?
C13 C12 C1 118.8(3) . . ?
C25 C24 P2 117.0(3) . . ?
C29 C24 P2 124.4(3) . . ?
C29 C24 C25 118.6(4) . . ?
C24 C25 H25 119.5 . . ?
C26 C25 C24 120.9(4) . . ?
C26 C25 H25 119.5 . . ?
C29 C28 H28 119.9 . . ?
C27 C28 H28 119.9 . . ?
C27 C28 C29 120.2(4) . . ?
P1 C1 Na1 77.77(15) . . ?
C12 C1 P1 118.1(3) . . ?
C12 C1 Na1 124.2(2) . . ?
C2 C1 P1 124.8(3) . . ?
C2 C1 C12 117.0(3) . . ?
C2 C1 Na1 74.7(2) . . ?
C24 C29 C28 120.6(4) . . ?
C24 C29 H29 119.7 . . ?
C28 C29 H29 119.7 . . ?
C16 C15 H15 120.2 . . ?
C16 C15 C14 119.7(4) . . ?
C14 C15 H15 120.2 . . ?
C95 O1 C97 114.2(7) . . ?
C95 O1 Na1 114.2(5) . . ?
C97 O1 Na1 129.3(5) . . ?
P2 C30 Na1 100.93(17) . . ?
C31 C30 P2 123.4(3) . . ?
C31 C30 C35 118.0(4) . . ?
C31 C30 Na1 87.5(3) . . ?
C35 C30 P2 118.5(3) . . ?
C35 C30 Na1 77.7(2) . . ?
P1 C5 Na1 86.08(16) . . ?
C4 C5 P1 123.7(3) . . ?
C4 C5 C18 116.2(3) . . ?
C4 C5 Na1 76.2(3) . . ?
C18 C5 P1 120.1(3) . . ?
C18 C5 Na1 110.3(3) . . ?
C70 C65 C52 126.4(3) . . ?
C66 C65 C52 117.4(4) . . ?
C66 C65 C70 116.1(3) . . ?
C65 C52 P4 121.1(3) . . ?
C51 C52 P4 121.8(3) . . ?
C51 C52 C65 116.7(3) . . ?
C5 C4 H4 116.4 . . ?
C5 C4 C3 127.1(4) . . ?
C5 C4 Na1 74.3(3) . . ?
C3 C4 H4 116.4 . . ?
C3 C4 Na1 82.8(3) . . ?
Na1 C4 H4 116.3 . . ?
C65 C70 P6 123.3(3) . . ?
C69 C70 P6 117.6(3) . . ?
C69 C70 C65 119.0(4) . . ?
C30 C31 H31 119.6 . . ?
C30 C31 Na1 64.8(2) . . ?
C32 C31 C30 120.8(4) . . ?
C32 C31 H31 119.6 . . ?
C32 C31 Na1 90.5(3) . . ?
Na1 C31 H31 114.9 . . ?
C52 C51 H51 115.9 . . ?
C50 C51 C52 128.1(4) . . ?
C50 C51 H51 115.9 . . ?
C18 C23 P3 116.7(3) . . ?
C22 C23 P3 124.5(4) . . ?
C22 C23 C18 118.7(4) . . ?
C12 C13 H13 118.7 . . ?
C14 C13 C12 122.5(4) . . ?
C14 C13 H13 118.7 . . ?
C23 C18 C5 124.5(4) . . ?
C19 C18 C5 117.7(4) . . ?
C19 C18 C23 117.7(4) . . ?
C59 C64 P5 115.6(3) . . ?
C63 C64 P5 124.7(4) . . ?
C63 C64 C59 119.6(4) . . ?
C65 C66 H66 118.2 . . ?
C67 C66 C65 123.6(4) . . ?
C67 C66 H66 118.2 . . ?
C59 C48 P4 115.7(3) . . ?
C49 C48 P4 124.4(3) . . ?
C49 C48 C59 119.7(4) . . ?
C64 C59 C48 120.5(4) . . ?
C60 C59 C64 118.4(4) . . ?
C60 C59 C48 121.1(4) . . ?
C18 C19 H19 119.1 . . ?
C20 C19 C18 121.8(5) . . ?
C20 C19 H19 119.1 . . ?
C48 C49 H49 117.1 . . ?
C48 C49 C50 125.7(4) . . ?
C50 C49 H49 117.1 . . ?
C25 C26 H26 120.1 . . ?
C27 C26 C25 119.8(4) . . ?
C27 C26 H26 120.1 . . ?
C15 C14 C13 119.1(3) . . ?
C15 C14 H14 120.5 . . ?
C13 C14 H14 120.5 . . ?
C66 C67 H67 119.9 . . ?
C68 C67 C66 120.2(4) . . ?
C68 C67 H67 119.9 . . ?
C101 O2 Na2 108.5(5) . . ?
C99 O2 C101 110.2(11) . . ?
C99 O2 Na2 136.3(9) . . ?
C31 C32 H32 119.9 . . ?
C31 C32 C33 120.2(4) . . ?
C33 C32 H32 119.9 . . ?
C4 C3 C2 118.8(4) . . ?
C4 C3 C6 119.9(4) . . ?
C4 C3 Na1 68.6(2) . . ?
C2 C3 C6 121.2(4) . . ?
C2 C3 Na1 77.3(2) . . ?
C6 C3 Na1 122.8(3) . . ?
C30 C35 H35 119.4 . . ?
C30 C35 Na1 72.9(2) . . ?
C34 C35 C30 121.2(4) . . ?
C34 C35 H35 119.4 . . ?
C34 C35 Na1 91.6(3) . . ?
Na1 C35 H35 105.8 . . ?
C28 C27 H27 120.0 . . ?
C26 C27 C28 119.9(4) . . ?
C26 C27 H27 120.0 . . ?
C90 C89 P6 118.2(3) . . ?
C90 C89 C94 117.0(4) . . ?
C94 C89 P6 124.8(3) . . ?
C1 C2 C3 125.9(4) . . ?
C1 C2 H2 117.0 . . ?
C1 C2 Na1 78.5(2) . . ?
C3 C2 H2 117.0 . . ?
C3 C2 Na1 74.5(2) . . ?
Na1 C2 H2 120.9 . . ?
C76 C71 P5 124.4(4) . . ?
C72 C71 P5 117.3(4) . . ?
C72 C71 C76 118.0(4) . . ?
C82 C77 P5 119.6(3) . . ?
C78 C77 P5 122.5(3) . . ?
C78 C77 C82 117.9(4) . . ?
C83 C88 H88 119.5 . . ?
C87 C88 H88 119.5 . . ?
C87 C88 C83 121.0(5) . . ?
C51 C50 C49 119.6(4) . . ?
C51 C50 C53 120.4(4) . . ?
C49 C50 C53 120.0(4) . . ?
C71 C76 H76 119.8 . . ?
C75 C76 C71 120.4(4) . . ?
C75 C76 H76 119.8 . . ?
P6 C83 Na2 91.77(16) . . ?
C88 C83 P6 124.7(3) . . ?
C88 C83 C84 117.1(4) . . ?
C88 C83 Na2 107.6(3) . . ?
C84 C83 P6 118.1(3) . . ?
C84 C83 Na2 69.4(3) . . ?
C19 C20 H20 120.2 . . ?
C21 C20 C19 119.7(5) . . ?
C21 C20 H20 120.2 . . ?
C58 C53 C50 122.4(4) . . ?
C58 C53 C54 117.0(4) . . ?
C54 C53 C50 120.6(4) . . ?
C70 C69 H69 118.7 . . ?
C68 C69 C70 122.6(4) . . ?
C68 C69 H69 118.7 . . ?
P3 C36 Na2 86.96(16) . . ?
C37 C36 P3 119.5(4) . . ?
C37 C36 Na2 65.9(3) . . ?
C41 C36 P3 121.7(4) . . ?
C41 C36 C37 118.5(5) . . ?
C41 C36 Na2 110.8(3) . . ?
C35 C34 H34 120.0 . . ?
C35 C34 C33 120.0(4) . . ?
C33 C34 H34 120.0 . . ?
C76 C75 H75 119.4 . . ?
C74 C75 C76 121.3(4) . . ?
C74 C75 H75 119.4 . . ?
C89 C90 H90 119.4 . . ?
C91 C90 C89 121.1(4) . . ?
C91 C90 H90 119.4 . . ?
C36 C37 H37 119.9 . . ?
C36 C37 Na2 87.3(3) . . ?
C38 C37 C36 120.2(6) . . ?
C38 C37 H37 119.9 . . ?
C38 C37 Na2 102.8(4) . . ?
Na2 C37 H37 79.8 . . ?
C32 C33 H33 120.1 . . ?
C34 C33 C32 119.7(4) . . ?
C34 C33 H33 120.1 . . ?
C53 C58 H58 119.2 . . ?
C57 C58 C53 121.6(5) . . ?
C57 C58 H58 119.2 . . ?
C59 C60 H60 119.9 . . ?
C61 C60 C59 120.1(5) . . ?
C61 C60 H60 119.9 . . ?
C77 C82 H82 119.7 . . ?
C77 C82 C81 120.7(4) . . ?
C81 C82 H82 119.7 . . ?
C43 C42 P3 120.6(4) . . ?
C47 C42 P3 120.7(4) . . ?
C47 C42 C43 118.7(6) . . ?
C64 C63 H63 119.6 . . ?
C62 C63 C64 120.8(5) . . ?
C62 C63 H63 119.6 . . ?
C23 C22 H22 119.0 . . ?
C21 C22 C23 121.9(5) . . ?
C21 C22 H22 119.0 . . ?
C93 C92 H92 119.8 . . ?
C93 C92 C91 120.4(5) . . ?
C91 C92 H92 119.8 . . ?
C20 C21 C22 120.0(5) . . ?
C20 C21 H21 120.0 . . ?
C22 C21 H21 120.0 . . ?
C67 C68 C69 118.5(4) . . ?
C67 C68 H68 120.8 . . ?
C69 C68 H68 120.8 . . ?
C88 C87 H87 119.6 . . ?
C86 C87 C88 120.7(5) . . ?
C86 C87 H87 119.6 . . ?
C79 C80 H80 120.5 . . ?
C81 C80 H80 120.5 . . ?
C81 C80 C79 119.0(4) . . ?
C80 C79 H79 119.8 . . ?
C78 C79 C80 120.5(4) . . ?
C78 C79 H79 119.8 . . ?
C11 C6 C3 121.0(5) . . ?
C7 C6 C3 121.9(5) . . ?
C7 C6 C11 117.1(5) . . ?
C43 C44 H44 120.6 . . ?
C45 C44 H44 120.6 . . ?
C45 C44 C43 118.8(6) . . ?
C89 C94 H94 119.2 . . ?
C93 C94 C89 121.6(5) . . ?
C93 C94 H94 119.2 . . ?
C53 C54 H54 119.6 . . ?
C55 C54 C53 120.8(5) . . ?
C55 C54 H54 119.6 . . ?
C83 C84 H84 119.3 . . ?
C83 C84 Na2 82.8(4) . . ?
C85 C84 C83 121.4(5) . . ?
C85 C84 H84 119.3 . . ?
C85 C84 Na2 102.0(5) . . ?
Na2 C84 H84 85.2 . . ?
C75 C74 H74 120.6 . . ?
C75 C74 C73 118.9(5) . . ?
C73 C74 H74 120.6 . . ?
C36 C41 H41 119.6 . . ?
C40 C41 C36 120.7(6) . . ?
C40 C41 H41 119.6 . . ?
C92 C93 C94 119.7(5) . . ?
C92 C93 H93 120.1 . . ?
C94 C93 H93 120.1 . . ?
C90 C91 H91 120.0 . . ?
C92 C91 C90 120.1(5) . . ?
C92 C91 H91 120.0 . . ?
C77 C78 H78 119.4 . . ?
C79 C78 C77 121.2(4) . . ?
C79 C78 H78 119.4 . . ?
C82 C81 H81 119.7 . . ?
C80 C81 C82 120.7(5) . . ?
C80 C81 H81 119.7 . . ?
C57 C56 H56 120.4 . . ?
C57 C56 C55 119.2(5) . . ?
C55 C56 H56 120.4 . . ?
C6 C11 H11 119.4 . . ?
C10 C11 C6 121.2(7) . . ?
C10 C11 H11 119.4 . . ?
C71 C72 H72 119.5 . . ?
C73 C72 C71 121.1(5) . . ?
C73 C72 H72 119.5 . . ?
C63 C62 H62 119.9 . . ?
C61 C62 C63 120.2(5) . . ?
C61 C62 H62 119.9 . . ?
C58 C57 H57 119.8 . . ?
C56 C57 C58 120.3(5) . . ?
C56 C57 H57 119.8 . . ?
C60 C61 H61 119.6 . . ?
C62 C61 C60 120.8(5) . . ?
C62 C61 H61 119.6 . . ?
C37 C38 H38 120.0 . . ?
C39 C38 C37 120.0(7) . . ?
C39 C38 H38 120.0 . . ?
C42 C43 C44 121.7(6) . . ?
C42 C43 H43 119.1 . . ?
C44 C43 H43 119.1 . . ?
C87 C86 H86 120.3 . . ?
C87 C86 C85 119.4(5) . . ?
C85 C86 H86 120.3 . . ?
C84 C85 H85 119.8 . . ?
C86 C85 C84 120.3(6) . . ?
C86 C85 H85 119.8 . . ?
C54 C55 H55 119.5 . . ?
C56 C55 C54 121.0(5) . . ?
C56 C55 H55 119.5 . . ?
C74 C73 H73 119.9 . . ?
C72 C73 C74 120.3(5) . . ?
C72 C73 H73 119.9 . . ?
C44 C45 H45 120.4 . . ?
C44 C45 C46 119.3(7) . . ?
C46 C45 H45 120.4 . . ?
C7 C8 H8 119.8 . . ?
C9 C8 H8 119.8 . . ?
C9 C8 C7 120.5(8) . . ?
C6 C7 C8 120.6(7) . . ?
C6 C7 H7 119.7 . . ?
C8 C7 H7 119.7 . . ?
C8 C9 H9 120.1 . . ?
C10 C9 C8 119.9(6) . . ?
C10 C9 H9 120.1 . . ?
C41 C40 H40 120.0 . . ?
C39 C40 C41 120.0(7) . . ?
C39 C40 H40 120.0 . . ?
C11 C10 H10 119.6 . . ?
C9 C10 C11 120.7(7) . . ?
C9 C10 H10 119.6 . . ?
C38 C39 H39 119.8 . . ?
C40 C39 C38 120.5(6) . . ?
C40 C39 H39 119.8 . . ?
C42 C47 H47 120.1 . . ?
C42 C47 C46 119.9(6) . . ?
C46 C47 H47 120.1 . . ?
H98A C98 H98B 109.5 . . ?
H98A C98 H98C 109.5 . . ?
H98B C98 H98C 109.5 . . ?
C97 C98 H98A 109.5 . . ?
C97 C98 H98B 109.5 . . ?
C97 C98 H98C 109.5 . . ?
O1 C95 H95A 108.4 . . ?
O1 C95 H95B 108.4 . . ?
O1 C95 C96 115.4(10) . . ?
O1 C95 Na1 41.9(4) . . ?
H95A C95 H95B 107.5 . . ?
C96 C95 H95A 108.4 . . ?
C96 C95 H95B 108.4 . . ?
C96 C95 Na1 117.1(8) . . ?
Na1 C95 H95A 68.6 . . ?
Na1 C95 H95B 133.2 . . ?
O2 C101 H10A 109.3 . . ?
O2 C101 H10B 109.3 . . ?
H10A C101 H10B 107.9 . . ?
C102 C101 O2 111.7(9) . . ?
C102 C101 H10A 109.3 . . ?
C102 C101 H10B 109.3 . . ?
O1 C97 C98 114.0(7) . . ?
O1 C97 H97A 108.8 . . ?
O1 C97 H97B 108.8 . . ?
C98 C97 H97A 108.8 . . ?
C98 C97 H97B 108.8 . . ?
H97A C97 H97B 107.6 . . ?
C95 C96 H96A 109.5 . . ?
C95 C96 H96B 109.5 . . ?
C95 C96 H96C 109.5 . . ?
H96A C96 H96B 109.5 . . ?
H96A C96 H96C 109.5 . . ?
H96B C96 H96C 109.5 . . ?
C101 C102 H10C 109.5 . . ?
C101 C102 H10D 109.5 . . ?
C101 C102 H10E 109.5 . . ?
H10C C102 H10D 109.5 . . ?
H10C C102 H10E 109.5 . . ?
H10D C102 H10E 109.5 . . ?
O2 C99 H99A 107.0 . . ?
O2 C99 H99B 107.0 . . ?
O2 C99 C100 121.4(13) . . ?
H99A C99 H99B 106.7 . . ?
C100 C99 H99A 107.0 . . ?
C100 C99 H99B 107.0 . . ?
C99 C100 H10F 109.5 . . ?
C99 C100 H10G 109.5 . . ?
C99 C100 H10H 109.5 . . ?
H10F C100 H10G 109.5 . . ?
H10F C100 H10H 109.5 . . ?
H10G C100 H10H 109.5 . . ?
Rh2 Na2 C36 70.38(10) . . ?
P4 Na2 Rh2 43.09(4) . . ?
P4 Na2 C83 83.42(10) . . ?
P4 Na2 C36 106.57(12) . . ?
O2 Na2 Rh2 154.39(19) . . ?
O2 Na2 P4 112.97(19) . . ?
O2 Na2 C83 103.6(2) . . ?
O2 Na2 C36 134.8(2) . . ?
O2 Na2 C37 113.8(2) . . ?
O2 Na2 C84 104.1(2) . . ?
C83 Na2 Rh2 69.33(10) . . ?
C83 Na2 C36 101.83(16) . . ?
C37 Na2 Rh2 88.04(13) . . ?
C37 Na2 P4 111.50(15) . . ?
C37 Na2 C83 127.91(18) . . ?
C37 Na2 C36 26.73(15) . . ?
C84 Na2 Rh2 81.17(12) . . ?
C84 Na2 P4 108.21(13) . . ?
C84 Na2 C83 27.76(14) . . ?
C84 Na2 C36 82.86(18) . . ?
C84 Na2 C37 105.5(2) . . ?
C1 Na1 P1 34.00(8) . . ?
C1 Na1 C31 72.29(13) . . ?
C1 Na1 C95 123.3(2) . . ?
O1 Na1 P1 147.44(16) . . ?
O1 Na1 C1 146.8(2) . . ?
O1 Na1 C30 124.93(18) . . ?
O1 Na1 C5 112.61(17) . . ?
O1 Na1 C4 94.37(16) . . ?
O1 Na1 C31 113.7(2) . . ?
O1 Na1 C3 97.52(18) . . ?
O1 Na1 C35 102.50(16) . . ?
O1 Na1 C2 120.4(2) . . ?
O1 Na1 C95 23.9(2) . . ?
C30 Na1 P1 87.39(11) . . ?
C30 Na1 C1 76.38(12) . . ?
C30 Na1 C31 27.64(11) . . ?
C30 Na1 C3 119.29(17) . . ?
C30 Na1 C35 29.38(11) . . ?
C30 Na1 C2 91.40(15) . . ?
C30 Na1 C95 129.3(3) . . ?
C5 Na1 P1 34.84(9) . . ?
C5 Na1 C1 56.89(12) . . ?
C5 Na1 C30 122.14(15) . . ?
C5 Na1 C4 29.47(13) . . ?
C5 Na1 C31 128.70(15) . . ?
C5 Na1 C3 52.59(14) . . ?
C5 Na1 C35 135.79(19) . . ?
C5 Na1 C2 62.26(13) . . ?
C5 Na1 C95 105.5(2) . . ?
C4 Na1 P1 56.71(10) . . ?
C4 Na1 C1 61.04(12) . . ?
C4 Na1 C30 137.40(16) . . ?
C4 Na1 C31 126.61(18) . . ?
C4 Na1 C3 28.57(14) . . ?
C4 Na1 C35 162.78(17) . . ?
C4 Na1 C2 50.63(13) . . ?
C4 Na1 C95 80.1(2) . . ?
C31 Na1 P1 96.93(11) . . ?
C31 Na1 C95 107.8(3) . . ?
C3 Na1 P1 64.91(10) . . ?
C3 Na1 C1 50.02(12) . . ?
C3 Na1 C31 100.34(17) . . ?
C3 Na1 C2 28.18(12) . . ?
C3 Na1 C95 75.8(2) . . ?
C35 Na1 P1 106.11(13) . . ?
C35 Na1 C1 104.51(13) . . ?
C35 Na1 C31 48.68(12) . . ?
C35 Na1 C3 148.03(18) . . ?
C35 Na1 C2 120.65(15) . . ?
C35 Na1 C95 117.0(2) . . ?
C2 Na1 P1 55.06(9) . . ?
C2 Na1 C1 26.79(11) . . ?
C2 Na1 C31 76.01(14) . . ?
C2 Na1 C95 96.7(2) . . ?
C95 Na1 P1 136.7(2) . . ?
C45 C46 C47 121.5(8) . . ?
C45 C46 H46 119.3 . . ?
C47 C46 H46 119.3 . . ?

loop_
_geom_bond_atom_site_label_1
_geom_bond_atom_site_label_2
_geom_bond_distance
_geom_bond_site_symmetry_2
_geom_bond_publ_flag
Rh1 Rh2 2.7436(4) . ?
Rh1 P1 2.3335(10) . ?
Rh1 P2 2.2375(10) . ?
Rh1 P4 2.3666(11) . ?
Rh1 P5 2.2785(10) . ?
Rh2 P1 2.2278(10) . ?
Rh2 P6 2.2440(10) . ?
Rh2 P4 2.2275(11) . ?
Rh2 P3 2.2575(11) . ?
Rh2 Na2 3.083(2) . ?
P1 C1 1.802(4) . ?
P1 C5 1.804(4) . ?
P1 Na1 3.149(3) . ?
P2 C17 1.839(3) . ?
P2 C24 1.838(4) . ?
P2 C30 1.842(4) . ?
P6 C70 1.841(4) . ?
P6 C89 1.849(4) . ?
P6 C83 1.832(4) . ?
P4 C52 1.793(4) . ?
P4 C48 1.799(4) . ?
P4 Na2 2.976(3) . ?
P3 C23 1.837(5) . ?
P3 C36 1.844(5) . ?
P3 C42 1.868(5) . ?
P5 C64 1.837(4) . ?
P5 C71 1.832(5) . ?
P5 C77 1.843(4) . ?
C17 C16 1.392(5) . ?
C17 C12 1.424(5) . ?
C16 H16 0.9500 . ?
C16 C15 1.385(5) . ?
C12 C1 1.482(5) . ?
C12 C13 1.401(5) . ?
C24 C25 1.402(5) . ?
C24 C29 1.392(5) . ?
C25 H25 0.9500 . ?
C25 C26 1.393(6) . ?
C28 H28 0.9500 . ?
C28 C29 1.393(5) . ?
C28 C27 1.391(7) . ?
C1 C2 1.377(5) . ?
C1 Na1 2.993(5) . ?
C29 H29 0.9500 . ?
C15 H15 0.9500 . ?
C15 C14 1.386(6) . ?
O1 C95 1.372(11) . ?
O1 C97 1.394(8) . ?
O1 Na1 2.267(5) . ?
C30 C31 1.400(5) . ?
C30 C35 1.403(5) . ?
C30 Na1 2.732(4) . ?
C5 C4 1.384(6) . ?
C5 C18 1.497(6) . ?
C5 Na1 2.708(5) . ?
C65 C52 1.481(5) . ?
C65 C70 1.423(6) . ?
C65 C66 1.414(5) . ?
C52 C51 1.398(5) . ?
C4 H4 0.9500 . ?
C4 C3 1.403(6) . ?
C4 Na1 2.731(5) . ?
C70 C69 1.411(5) . ?
C31 H31 0.9500 . ?
C31 C32 1.390(6) . ?
C31 Na1 3.015(5) . ?
C51 H51 0.9500 . ?
C51 C50 1.391(6) . ?
C23 C18 1.416(6) . ?
C23 C22 1.398(6) . ?
C13 H13 0.9500 . ?
C13 C14 1.388(6) . ?
C18 C19 1.411(6) . ?
C64 C59 1.405(6) . ?
C64 C63 1.400(6) . ?
C66 H66 0.9500 . ?
C66 C67 1.376(5) . ?
C48 C59 1.479(5) . ?
C48 C49 1.372(6) . ?
C59 C60 1.404(6) . ?
C19 H19 0.9500 . ?
C19 C20 1.393(6) . ?
C49 H49 0.9500 . ?
C49 C50 1.409(6) . ?
C26 H26 0.9500 . ?
C26 C27 1.386(7) . ?
C14 H14 0.9500 . ?
C67 H67 0.9500 . ?
C67 C68 1.375(7) . ?
O2 C101 1.571(13) . ?
O2 C99 1.265(15) . ?
O2 Na2 2.293(6) . ?
C32 H32 0.9500 . ?
C32 C33 1.391(6) . ?
C3 C2 1.426(6) . ?
C3 C6 1.464(6) . ?
C3 Na1 2.911(5) . ?
C35 H35 0.9500 . ?
C35 C34 1.386(6) . ?
C35 Na1 2.793(5) . ?
C27 H27 0.9500 . ?
C89 C90 1.400(6) . ?
C89 C94 1.401(6) . ?
C2 H2 0.9500 . ?
C2 Na1 2.947(5) . ?
C71 C76 1.393(6) . ?
C71 C72 1.384(7) . ?
C77 C82 1.393(6) . ?
C77 C78 1.389(5) . ?
C88 H88 0.9500 . ?
C88 C83 1.398(6) . ?
C88 C87 1.391(7) . ?
C50 C53 1.483(6) . ?
C76 H76 0.9500 . ?
C76 C75 1.385(7) . ?
C83 C84 1.402(7) . ?
C83 Na2 2.987(5) . ?
C20 H20 0.9500 . ?
C20 C21 1.360(8) . ?
C53 C58 1.396(7) . ?
C53 C54 1.401(7) . ?
C69 H69 0.9500 . ?
C69 C68 1.388(6) . ?
C36 C37 1.403(8) . ?
C36 C41 1.401(8) . ?
C36 Na2 3.116(5) . ?
C34 H34 0.9500 . ?
C34 C33 1.387(6) . ?
C75 H75 0.9500 . ?
C75 C74 1.361(7) . ?
C90 H90 0.9500 . ?
C90 C91 1.389(7) . ?
C37 H37 0.9500 . ?
C37 C38 1.390(8) . ?
C37 Na2 2.848(6) . ?
C33 H33 0.9500 . ?
C58 H58 0.9500 . ?
C58 C57 1.395(7) . ?
C60 H60 0.9500 . ?
C60 C61 1.399(8) . ?
C82 H82 0.9500 . ?
C82 C81 1.394(7) . ?
C42 C43 1.359(8) . ?
C42 C47 1.326(8) . ?
C63 H63 0.9500 . ?
C63 C62 1.375(8) . ?
C22 H22 0.9500 . ?
C22 C21 1.388(8) . ?
C92 H92 0.9500 . ?
C92 C93 1.366(8) . ?
C92 C91 1.380(7) . ?
C21 H21 0.9500 . ?
C68 H68 0.9500 . ?
C87 H87 0.9500 . ?
C87 C86 1.376(9) . ?
C80 H80 0.9500 . ?
C80 C79 1.387(7) . ?
C80 C81 1.371(7) . ?
C79 H79 0.9500 . ?
C79 C78 1.381(6) . ?
C6 C11 1.407(8) . ?
C6 C7 1.388(9) . ?
C44 H44 0.9500 . ?
C44 C43 1.417(8) . ?
C44 C45 1.325(11) . ?
C94 H94 0.9500 . ?
C94 C93 1.391(7) . ?
C54 H54 0.9500 . ?
C54 C55 1.391(7) . ?
C84 H84 0.9500 . ?
C84 C85 1.388(7) . ?
C84 Na2 2.818(8) . ?
C74 H74 0.9500 . ?
C74 C73 1.391(8) . ?
C41 H41 0.9500 . ?
C41 C40 1.383(8) . ?
C93 H93 0.9500 . ?
C91 H91 0.9500 . ?
C78 H78 0.9500 . ?
C81 H81 0.9500 . ?
C56 H56 0.9500 . ?
C56 C57 1.370(8) . ?
C56 C55 1.379(8) . ?
C11 H11 0.9500 . ?
C11 C10 1.386(8) . ?
C72 H72 0.9500 . ?
C72 C73 1.381(8) . ?
C62 H62 0.9500 . ?
C62 C61 1.356(9) . ?
C57 H57 0.9500 . ?
C61 H61 0.9500 . ?
C38 H38 0.9500 . ?
C38 C39 1.384(11) . ?
C43 H43 0.9500 . ?
C86 H86 0.9500 . ?
C86 C85 1.380(9) . ?
C85 H85 0.9500 . ?
C55 H55 0.9500 . ?
C73 H73 0.9500 . ?
C45 H45 0.9500 . ?
C45 C46 1.363(12) . ?
C8 H8 0.9500 . ?
C8 C7 1.402(8) . ?
C8 C9 1.374(12) . ?
C7 H7 0.9500 . ?
C9 H9 0.9500 . ?
C9 C10 1.350(12) . ?
C40 H40 0.9500 . ?
C40 C39 1.378(12) . ?
C10 H10 0.9500 . ?
C39 H39 0.9500 . ?
C47 H47 0.9500 . ?
C47 C46 1.398(11) . ?
C98 H98A 0.9800 . ?
C98 H98B 0.9800 . ?
C98 H98C 0.9800 . ?
C98 C97 1.452(11) . ?
C95 H95A 0.9900 . ?
C95 H95B 0.9900 . ?
C95 C96 1.387(16) . ?
C95 Na1 3.095(12) . ?
C101 H10A 0.9900 . ?
C101 H10B 0.9900 . ?
C101 C102 1.367(14) . ?
C97 H97A 0.9900 . ?
C97 H97B 0.9900 . ?
C96 H96A 0.9800 . ?
C96 H96B 0.9800 . ?
C96 H96C 0.9800 . ?
C102 H10C 0.9800 . ?
C102 H10D 0.9800 . ?
C102 H10E 0.9800 . ?
C99 H99A 0.9900 . ?
C99 H99B 0.9900 . ?
C99 C100 1.422(14) . ?
C100 H10F 0.9800 . ?
C100 H10G 0.9800 . ?
C100 H10H 0.9800 . ?
C46 H46 0.9500 . ?

loop_
_geom_torsion_atom_site_label_1
_geom_torsion_atom_site_label_2
_geom_torsion_atom_site_label_3
_geom_torsion_atom_site_label_4
_geom_torsion
_geom_torsion_site_symmetry_1
_geom_torsion_site_symmetry_2
_geom_torsion_site_symmetry_3
_geom_torsion_site_symmetry_4
_geom_torsion_publ_flag
Rh1 P1 C1 C12 -45.9(3) . . . . ?
Rh1 P1 C1 C2 138.0(3) . . . . ?
Rh1 P1 C1 Na1 76.57(10) . . . . ?
Rh1 P1 C5 C4 -135.7(3) . . . . ?
Rh1 P1 C5 C18 46.0(4) . . . . ?
Rh1 P1 C5 Na1 -65.18(17) . . . . ?
Rh1 P2 C17 C16 126.8(3) . . . . ?
Rh1 P2 C17 C12 -54.9(3) . . . . ?
Rh1 P2 C24 C25 -36.8(3) . . . . ?
Rh1 P2 C24 C29 141.2(3) . . . . ?
Rh1 P2 C30 C31 125.8(3) . . . . ?
Rh1 P2 C30 C35 -50.4(3) . . . . ?
Rh1 P2 C30 Na1 31.5(2) . . . . ?
Rh1 P4 C52 C65 64.7(3) . . . . ?
Rh1 P4 C52 C51 -108.6(3) . . . . ?
Rh1 P4 C48 C59 -61.5(3) . . . . ?
Rh1 P4 C48 C49 112.5(4) . . . . ?
Rh1 P5 C64 C59 -64.0(3) . . . . ?
Rh1 P5 C64 C63 118.9(4) . . . . ?
Rh1 P5 C71 C76 122.9(4) . . . . ?
Rh1 P5 C71 C72 -52.1(5) . . . . ?
Rh1 P5 C77 C82 -30.5(4) . . . . ?
Rh1 P5 C77 C78 150.5(3) . . . . ?
Rh2 P1 C1 C12 44.3(4) . . . . ?
Rh2 P1 C1 C2 -131.9(3) . . . . ?
Rh2 P1 C1 Na1 166.73(11) . . . . ?
Rh2 P1 C5 C4 137.9(3) . . . . ?
Rh2 P1 C5 C18 -40.4(4) . . . . ?
Rh2 P1 C5 Na1 -151.59(12) . . . . ?
Rh2 P6 C70 C65 -38.9(4) . . . . ?
Rh2 P6 C70 C69 138.2(3) . . . . ?
Rh2 P6 C89 C90 -36.8(4) . . . . ?
Rh2 P6 C89 C94 141.4(3) . . . . ?
Rh2 P6 C83 C88 124.6(4) . . . . ?
Rh2 P6 C83 C84 -55.9(5) . . . . ?
Rh2 P6 C83 Na2 11.57(18) . . . . ?
Rh2 P4 C52 C65 -20.1(4) . . . . ?
Rh2 P4 C52 C51 166.6(3) . . . . ?
Rh2 P4 C48 C59 23.6(4) . . . . ?
Rh2 P4 C48 C49 -162.4(3) . . . . ?
Rh2 P3 C23 C18 -58.1(3) . . . . ?
Rh2 P3 C23 C22 126.1(4) . . . . ?
Rh2 P3 C36 C37 -66.9(4) . . . . ?
Rh2 P3 C36 C41 105.7(4) . . . . ?
Rh2 P3 C36 Na2 -6.9(2) . . . . ?
Rh2 P3 C42 C43 166.0(4) . . . . ?
Rh2 P3 C42 C47 -11.4(9) . . . . ?
P1 C1 C2 C3 -1.8(6) . . . . ?
P1 C1 C2 Na1 -62.8(3) . . . . ?
P1 C5 C4 C3 7.7(7) . . . . ?
P1 C5 C4 Na1 75.6(3) . . . . ?
P1 C5 C18 C23 47.4(5) . . . . ?
P1 C5 C18 C19 -135.5(4) . . . . ?
P2 C17 C16 C15 178.0(3) . . . . ?
P2 C17 C12 C1 -1.4(5) . . . . ?
P2 C17 C12 C13 -178.0(3) . . . . ?
P2 C24 C25 C26 179.6(3) . . . . ?
P2 C24 C29 C28 -178.4(3) . . . . ?
P2 C30 C31 C32 -175.9(3) . . . . ?
P2 C30 C31 Na1 -101.5(3) . . . . ?
P2 C30 C35 C34 177.1(3) . . . . ?
P2 C30 C35 Na1 95.9(3) . . . . ?
P6 C70 C69 C68 -176.1(4) . . . . ?
P6 C89 C90 C91 177.6(4) . . . . ?
P6 C89 C94 C93 -176.3(4) . . . . ?
P6 C83 C84 C85 -179.7(5) . . . . ?
P6 C83 C84 Na2 80.6(3) . . . . ?
P4 C52 C51 C50 -3.8(6) . . . . ?
P4 C48 C59 C64 66.2(5) . . . . ?
P4 C48 C59 C60 -115.8(4) . . . . ?
P4 C48 C49 C50 6.1(7) . . . . ?
P3 C23 C18 C5 5.5(5) . . . . ?
P3 C23 C18 C19 -171.6(3) . . . . ?
P3 C23 C22 C21 174.4(4) . . . . ?
P3 C36 C37 C38 174.7(4) . . . . ?
P3 C36 C37 Na2 71.4(3) . . . . ?
P3 C36 C41 C40 -172.2(5) . . . . ?
P3 C42 C43 C44 178.5(5) . . . . ?
P3 C42 C47 C46 -179.2(12) . . . . ?
P5 C64 C59 C48 3.6(5) . . . . ?
P5 C64 C59 C60 -174.5(4) . . . . ?
P5 C64 C63 C62 175.0(4) . . . . ?
P5 C71 C76 C75 -175.2(4) . . . . ?
P5 C71 C72 C73 177.1(6) . . . . ?
P5 C77 C82 C81 178.8(4) . . . . ?
P5 C77 C78 C79 -178.9(4) . . . . ?
C17 P2 C24 C25 84.0(3) . . . . ?
C17 P2 C24 C29 -98.0(3) . . . . ?
C17 P2 C30 C31 1.4(4) . . . . ?
C17 P2 C30 C35 -174.8(3) . . . . ?
C17 P2 C30 Na1 -92.91(18) . . . . ?
C17 C16 C15 C14 -0.4(6) . . . . ?
C17 C12 C1 P1 57.0(5) . . . . ?
C17 C12 C1 C2 -126.5(4) . . . . ?
C17 C12 C1 Na1 -37.2(5) . . . . ?
C17 C12 C13 C14 0.4(6) . . . . ?
C16 C17 C12 C1 177.0(4) . . . . ?
C16 C17 C12 C13 0.4(5) . . . . ?
C16 C15 C14 C13 1.2(6) . . . . ?
C12 C17 C16 C15 -0.4(6) . . . . ?
C12 C1 C2 C3 -178.0(4) . . . . ?
C12 C1 C2 Na1 121.0(3) . . . . ?
C12 C13 C14 C15 -1.1(6) . . . . ?
C24 P2 C17 C16 2.4(4) . . . . ?
C24 P2 C17 C12 -179.3(3) . . . . ?
C24 P2 C30 C31 -103.0(3) . . . . ?
C24 P2 C30 C35 80.8(3) . . . . ?
C24 P2 C30 Na1 162.68(17) . . . . ?
C24 C25 C26 C27 -1.5(6) . . . . ?
C25 C24 C29 C28 -0.4(6) . . . . ?
C25 C26 C27 C28 0.5(6) . . . . ?
C1 P1 C5 C4 -12.1(4) . . . . ?
C1 P1 C5 C18 169.6(3) . . . . ?
C1 P1 C5 Na1 58.40(18) . . . . ?
C1 C12 C13 C14 -176.4(4) . . . . ?
C29 C24 C25 C26 1.5(6) . . . . ?
C29 C28 C27 C26 0.6(6) . . . . ?
C30 P2 C17 C16 -102.0(3) . . . . ?
C30 P2 C17 C12 76.3(3) . . . . ?
C30 P2 C24 C25 -171.3(3) . . . . ?
C30 P2 C24 C29 6.8(4) . . . . ?
C30 C31 C32 C33 -1.0(6) . . . . ?
C30 C35 C34 C33 -1.1(6) . . . . ?
C5 P1 C1 C12 -174.3(3) . . . . ?
C5 P1 C1 C2 9.5(4) . . . . ?
C5 P1 C1 Na1 -51.88(16) . . . . ?
C5 C4 C3 C2 3.1(7) . . . . ?
C5 C4 C3 C6 -179.4(5) . . . . ?
C5 C4 C3 Na1 64.1(4) . . . . ?
C5 C18 C19 C20 177.9(4) . . . . ?
C65 C52 C51 C50 -177.3(4) . . . . ?
C65 C70 C69 C68 1.1(7) . . . . ?
C65 C66 C67 C68 -0.7(7) . . . . ?
C52 P4 C48 C59 176.7(3) . . . . ?
C52 P4 C48 C49 -9.3(4) . . . . ?
C52 C65 C70 P6 -8.5(6) . . . . ?
C52 C65 C70 C69 174.5(4) . . . . ?
C52 C65 C66 C67 -174.8(4) . . . . ?
C52 C51 C50 C49 -2.0(7) . . . . ?
C52 C51 C50 C53 178.9(4) . . . . ?
C4 C5 C18 C23 -130.9(4) . . . . ?
C4 C5 C18 C19 46.1(5) . . . . ?
C4 C3 C2 C1 -6.2(7) . . . . ?
C4 C3 C2 Na1 56.6(4) . . . . ?
C4 C3 C6 C11 31.2(7) . . . . ?
C4 C3 C6 C7 -146.8(5) . . . . ?
C70 P6 C89 C90 91.3(4) . . . . ?
C70 P6 C89 C94 -90.5(4) . . . . ?
C70 P6 C83 C88 0.6(4) . . . . ?
C70 P6 C83 C84 -179.8(4) . . . . ?
C70 P6 C83 Na2 -112.34(16) . . . . ?
C70 C65 C52 P4 41.1(5) . . . . ?
C70 C65 C52 C51 -145.3(4) . . . . ?
C70 C65 C66 C67 2.9(6) . . . . ?
C70 C69 C68 C67 1.2(7) . . . . ?
C31 C30 C35 C34 0.8(6) . . . . ?
C31 C30 C35 Na1 -80.5(3) . . . . ?
C31 C32 C33 C34 0.7(6) . . . . ?
C51 C50 C53 C58 32.0(7) . . . . ?
C51 C50 C53 C54 -149.5(5) . . . . ?
C23 P3 C36 C37 60.8(4) . . . . ?
C23 P3 C36 C41 -126.6(4) . . . . ?
C23 P3 C36 Na2 120.81(17) . . . . ?
C23 P3 C42 C43 44.9(5) . . . . ?
C23 P3 C42 C47 -132.5(9) . . . . ?
C23 C18 C19 C20 -4.9(6) . . . . ?
C23 C22 C21 C20 -1.7(8) . . . . ?
C13 C12 C1 P1 -126.4(3) . . . . ?
C13 C12 C1 C2 50.0(5) . . . . ?
C13 C12 C1 Na1 139.4(3) . . . . ?
C18 C5 C4 C3 -174.0(4) . . . . ?
C18 C5 C4 Na1 -106.1(4) . . . . ?
C18 C23 C22 C21 -1.3(7) . . . . ?
C18 C19 C20 C21 2.0(7) . . . . ?
C64 P5 C71 C76 -118.6(4) . . . . ?
C64 P5 C71 C72 66.4(5) . . . . ?
C64 P5 C77 C82 -155.3(4) . . . . ?
C64 P5 C77 C78 25.7(4) . . . . ?
C64 C59 C60 C61 -1.6(7) . . . . ?
C64 C63 C62 C61 -0.2(8) . . . . ?
C66 C65 C52 P4 -141.5(3) . . . . ?
C66 C65 C52 C51 32.1(5) . . . . ?
C66 C65 C70 P6 174.0(3) . . . . ?
C66 C65 C70 C69 -3.0(6) . . . . ?
C66 C67 C68 C69 -1.4(7) . . . . ?
C48 P4 C52 C65 -178.7(3) . . . . ?
C48 P4 C52 C51 8.1(4) . . . . ?
C48 C59 C60 C61 -179.7(5) . . . . ?
C48 C49 C50 C51 0.8(7) . . . . ?
C48 C49 C50 C53 180.0(4) . . . . ?
C59 C64 C63 C62 -1.9(7) . . . . ?
C59 C48 C49 C50 179.8(4) . . . . ?
C59 C60 C61 C62 -0.4(9) . . . . ?
C19 C20 C21 C22 1.4(8) . . . . ?
C49 C48 C59 C64 -108.1(5) . . . . ?
C49 C48 C59 C60 69.9(6) . . . . ?
C49 C50 C53 C58 -147.2(5) . . . . ?
C49 C50 C53 C54 31.3(7) . . . . ?
C3 C6 C11 C10 -176.1(5) . . . . ?
C3 C6 C7 C8 176.2(5) . . . . ?
C35 C30 C31 C32 0.2(6) . . . . ?
C35 C30 C31 Na1 74.7(3) . . . . ?
C35 C34 C33 C32 0.3(6) . . . . ?
C27 C28 C29 C24 -0.6(6) . . . . ?
C89 P6 C70 C65 -172.3(3) . . . . ?
C89 P6 C70 C69 4.7(4) . . . . ?
C89 P6 C83 C88 -104.2(4) . . . . ?
C89 P6 C83 C84 75.4(5) . . . . ?
C89 P6 C83 Na2 142.86(16) . . . . ?
C89 C90 C91 C92 -1.0(8) . . . . ?
C89 C94 C93 C92 -1.3(8) . . . . ?
C2 C3 C6 C11 -151.3(5) . . . . ?
C2 C3 C6 C7 30.7(7) . . . . ?
C71 P5 C64 C59 176.0(3) . . . . ?
C71 P5 C64 C63 -1.0(4) . . . . ?
C71 P5 C77 C82 99.7(4) . . . . ?
C71 P5 C77 C78 -79.3(4) . . . . ?
C71 C76 C75 C74 -0.6(8) . . . . ?
C71 C72 C73 C74 -2.6(12) . . . . ?
C77 P5 C64 C59 74.2(3) . . . . ?
C77 P5 C64 C63 -102.8(4) . . . . ?
C77 P5 C71 C76 -18.2(4) . . . . ?
C77 P5 C71 C72 166.8(5) . . . . ?
C77 C82 C81 C80 0.2(8) . . . . ?
C88 C83 C84 C85 -0.2(9) . . . . ?
C88 C83 C84 Na2 -99.9(4) . . . . ?
C88 C87 C86 C85 0.3(9) . . . . ?
C50 C53 C58 C57 -179.3(5) . . . . ?
C50 C53 C54 C55 179.8(5) . . . . ?
C76 C71 C72 C73 1.8(10) . . . . ?
C76 C75 C74 C73 -0.2(9) . . . . ?
C83 P6 C70 C65 86.4(4) . . . . ?
C83 P6 C70 C69 -96.6(4) . . . . ?
C83 P6 C89 C90 -163.6(4) . . . . ?
C83 P6 C89 C94 14.6(4) . . . . ?
C83 C88 C87 C86 -0.9(8) . . . . ?
C83 C84 C85 C86 -0.3(11) . . . . ?
C53 C58 C57 C56 -2.3(10) . . . . ?
C53 C54 C55 C56 1.3(10) . . . . ?
C36 P3 C23 C18 169.5(3) . . . . ?
C36 P3 C23 C22 -6.3(5) . . . . ?
C36 P3 C42 C43 -60.1(5) . . . . ?
C36 P3 C42 C47 122.5(9) . . . . ?
C36 C37 C38 C39 -1.6(9) . . . . ?
C36 C41 C40 C39 -3.2(10) . . . . ?
C75 C74 C73 C72 1.7(11) . . . . ?
C90 C89 C94 C93 1.9(7) . . . . ?
C37 C36 C41 C40 0.5(8) . . . . ?
C37 C38 C39 C40 -1.1(11) . . . . ?
C58 C53 C54 C55 -1.7(8) . . . . ?
C82 C77 C78 C79 2.2(7) . . . . ?
C42 P3 C23 C18 68.0(3) . . . . ?
C42 P3 C23 C22 -107.7(4) . . . . ?
C42 P3 C36 C37 159.9(4) . . . . ?
C42 P3 C36 C41 -27.5(5) . . . . ?
C42 P3 C36 Na2 -140.06(18) . . . . ?
C42 C47 C46 C45 -3(3) . . . . ?
C63 C64 C59 C48 -179.1(4) . . . . ?
C63 C64 C59 C60 2.8(6) . . . . ?
C63 C62 C61 C60 1.3(9) . . . . ?
C22 C23 C18 C5 -178.5(4) . . . . ?
C22 C23 C18 C19 4.4(6) . . . . ?
C87 C88 C83 P6 -179.7(4) . . . . ?
C87 C88 C83 C84 0.8(7) . . . . ?
C87 C88 C83 Na2 -74.6(5) . . . . ?
C87 C86 C85 C84 0.3(10) . . . . ?
C80 C79 C78 C77 -0.1(8) . . . . ?
C79 C80 C81 C82 1.9(8) . . . . ?
C6 C3 C2 C1 176.3(4) . . . . ?
C6 C3 C2 Na1 -120.9(5) . . . . ?
C6 C11 C10 C9 -0.8(9) . . . . ?
C44 C45 C46 C47 2(3) . . . . ?
C94 C89 C90 C91 -0.7(7) . . . . ?
C54 C53 C58 C57 2.2(8) . . . . ?
C41 C36 C37 C38 1.8(8) . . . . ?
C41 C36 C37 Na2 -101.5(4) . . . . ?
C41 C40 C39 C38 3.4(11) . . . . ?
C93 C92 C91 C90 1.7(8) . . . . ?
C91 C92 C93 C94 -0.6(8) . . . . ?
C78 C77 C82 C81 -2.2(7) . . . . ?
C81 C80 C79 C78 -2.0(7) . . . . ?
C11 C6 C7 C8 -1.9(8) . . . . ?
C72 C71 C76 C75 -0.2(7) . . . . ?
C57 C56 C55 C54 -1.3(10) . . . . ?
C43 C42 C47 C46 3.4(19) . . . . ?
C43 C44 C45 C46 -2.8(17) . . . . ?
C55 C56 C57 C58 1.8(10) . . . . ?
C45 C44 C43 C42 3.8(12) . . . . ?
C8 C9 C10 C11 -0.6(9) . . . . ?
C7 C6 C11 C10 2.0(7) . . . . ?
C7 C8 C9 C10 0.8(10) . . . . ?
C9 C8 C7 C6 0.5(9) . . . . ?
C47 C42 C43 C44 -4.1(12) . . . . ?
C95 O1 C97 C98 -69.5(12) . . . . ?
C101 O2 C99 C100 144.5(19) . . . . ?
C97 O1 C95 C96 -61.7(13) . . . . ?
C97 O1 C95 Na1 -164.7(9) . . . . ?
C99 O2 C101 C102 61.3(13) . . . . ?
Na2 P4 C52 C65 -97.1(3) . . . . ?
Na2 P4 C52 C51 89.6(3) . . . . ?
Na2 P4 C48 C59 71.9(3) . . . . ?
Na2 P4 C48 C49 -114.1(4) . . . . ?
Na2 O2 C101 C102 -139.4(7) . . . . ?
Na2 O2 C99 C100 -6(3) . . . . ?
Na2 C83 C84 C85 99.7(7) . . . . ?
Na2 C36 C37 C38 103.3(6) . . . . ?
Na2 C36 C41 C40 -72.6(6) . . . . ?
Na2 C37 C38 C39 92.9(6) . . . . ?
Na2 C84 C85 C86 88.5(7) . . . . ?
Na1 P1 C1 C12 -122.4(3) . . . . ?
Na1 P1 C1 C2 61.4(3) . . . . ?
Na1 P1 C5 C4 -70.5(4) . . . . ?
Na1 P1 C5 C18 111.2(4) . . . . ?
Na1 C1 C2 C3 61.0(4) . . . . ?
Na1 O1 C95 C96 103.1(11) . . . . ?
Na1 O1 C97 C98 128.6(8) . . . . ?
Na1 C30 C31 C32 -74.5(4) . . . . ?
Na1 C30 C35 C34 81.2(4) . . . . ?
Na1 C5 C4 C3 -68.0(5) . . . . ?
Na1 C5 C18 C23 144.9(4) . . . . ?
Na1 C5 C18 C19 -38.1(4) . . . . ?
Na1 C4 C3 C2 -61.0(4) . . . . ?
Na1 C4 C3 C6 116.5(4) . . . . ?
Na1 C31 C32 C33 -61.7(4) . . . . ?
Na1 C3 C2 C1 -62.8(4) . . . . ?
Na1 C3 C6 C11 113.8(5) . . . . ?
Na1 C3 C6 C7 -64.2(6) . . . . ?
Na1 C35 C34 C33 69.8(4) . . . . ?

loop_
_smtbx_masks_void_nr
_smtbx_masks_void_average_x
_smtbx_masks_void_average_y
_smtbx_masks_void_average_z
_smtbx_masks_void_volume
_smtbx_masks_void_count_electrons
_smtbx_masks_void_content
1 0.500 0.000 0.000 625.9 61.3 ?
2 0.243 0.784 0.353 9.5 0.8 ?
3 0.757 0.216 0.647 9.5 0.8 ?
